data_7106437
loop_
_publ_author_name
'Guan-Wu Wang'
'Cong-Zhou Wang'
'San-E Zhu'
'Jian-Ping Zou'

_publ_section_title
;
 Manganese(III) acetate-mediated radical reaction of [60]fullerene with
 phosphonate esters affording unprecedented separable singly-bonded
 [60]fullerene dimers
;
_journal_name_full Chem.Commun.
_journal_page_first 6111
_journal_paper_doi 10.1039/c1cc10820d
_journal_volume 47
_journal_year 2011
_chemical_formula_sum 'C64 H8 Cl6 O3 P'
_chemical_formula_weight 1068.37
_chemical_name_systematic
;
?
;
_space_group_IT_number 2
_symmetry_cell_setting triclinic
_symmetry_space_group_name_Hall '-P 1'
_symmetry_space_group_name_H-M 'P -1'
_atom_sites_solution_hydrogens mixed
_atom_sites_solution_primary direct
_atom_sites_solution_secondary difmap
_audit_creation_method SHELXL-97
_cell_angle_alpha 100.529(2)
_cell_angle_beta 96.973(2)
_cell_angle_gamma 102.216(2)
_cell_formula_units_Z 2
_cell_length_a 9.9401(10)
_cell_length_b 13.7583(15)
_cell_length_c 14.9042(16)
_cell_measurement_temperature 100(2)
_cell_volume 1931.2(4)
_computing_cell_refinement 'Bruker XSCANS'
_computing_data_collection 'Bruker XSCANS'
_computing_data_reduction 'Bruker SHELXTL'
_computing_molecular_graphics 'Bruker SHELXTL'
_computing_publication_material 'Bruker SHELXTL'
_computing_structure_refinement 'SHELXL-97 (Sheldrick, 1997)'
_computing_structure_solution 'SHELXS-97 (Sheldrick, 1990)'
_diffrn_ambient_temperature 100(2)
_diffrn_measured_fraction_theta_full 0.968
_diffrn_measured_fraction_theta_max 0.968
_diffrn_measurement_device_type 'Bruker P4'
_diffrn_measurement_method '\w scans'
_diffrn_radiation_monochromator graphite
_diffrn_radiation_source 'fine-focus sealed tube'
_diffrn_radiation_type MoK\a
_diffrn_radiation_wavelength 0.71073
_diffrn_reflns_av_R_equivalents 0.0180
_diffrn_reflns_av_sigmaI/netI 0.0396
_diffrn_reflns_limit_h_max 11
_diffrn_reflns_limit_h_min -12
_diffrn_reflns_limit_k_max 16
_diffrn_reflns_limit_k_min -16
_diffrn_reflns_limit_l_max 12
_diffrn_reflns_limit_l_min -18
_diffrn_reflns_number 10469
_diffrn_reflns_theta_full 26.00
_diffrn_reflns_theta_max 26.00
_diffrn_reflns_theta_min 1.86
_exptl_absorpt_coefficient_mu 0.551
_exptl_absorpt_correction_T_max 0.8979
_exptl_absorpt_correction_T_min 0.8611
_exptl_absorpt_correction_type empirical
_exptl_crystal_colour black
_exptl_crystal_density_diffrn 1.837
_exptl_crystal_density_method 'not measured'
_exptl_crystal_description block
_exptl_crystal_F_000 1066
_exptl_crystal_size_max 0.28
_exptl_crystal_size_mid 0.24
_exptl_crystal_size_min 0.20
_refine_diff_density_max 1.326
_refine_diff_density_min -1.143
_refine_diff_density_rms 0.092
_refine_ls_extinction_method none
_refine_ls_goodness_of_fit_ref 1.090
_refine_ls_hydrogen_treatment mixed
_refine_ls_matrix_type full
_refine_ls_number_parameters 922
_refine_ls_number_reflns 7352
_refine_ls_number_restraints 6
_refine_ls_restrained_S_all 1.090
_refine_ls_R_factor_all 0.0848
_refine_ls_R_factor_gt 0.0690
_refine_ls_shift/su_max 0.023
_refine_ls_shift/su_mean 0.001
_refine_ls_structure_factor_coef Fsqd
_refine_ls_weighting_details 'calc w=1/[\s^2^(Fo^2^)+(0.0729P)^2^+6.1188P] where P=(Fo^2^+2Fc^2^)/3'
_refine_ls_weighting_scheme calc
_refine_ls_wR_factor_gt 0.1686
_refine_ls_wR_factor_ref 0.1786
_reflns_number_gt 5906
_reflns_number_total 7352
_reflns_threshold_expression >2sigma(I)
_cod_data_source_file c1cc10820d.txt
_cod_data_source_block wang1
_cod_depositor_comments
;
The following automatic conversions were performed:

'_symmetry_cell_setting' value 'Triclinic' changed to 'triclinic'
according to the built-in table from CIF Core dictionary named
'cif_core.dic' version 2.4.1 from 2010-06-29.

Automatic conversion script
Id: cif_fix_values 1673 2011-04-08 12:14:43Z adriana 
;
_cod_original_sg_symbol_H-M P-1
_cod_database_code 7106437

loop_
_symmetry_equiv_pos_as_xyz
'x, y, z'
'-x, -y, -z'

loop_
_atom_site_label
_atom_site_type_symbol
_atom_site_fract_x
_atom_site_fract_y
_atom_site_fract_z
_atom_site_U_iso_or_equiv
_atom_site_adp_type
_atom_site_occupancy
_atom_site_symmetry_multiplicity
_atom_site_calc_flag
_atom_site_refinement_flags
_atom_site_disorder_assembly
_atom_site_disorder_group
C3 C 0.1035(4) 0.1904(3) 0.1833(3) 0.0247(9) Uani 1 1 d . A 1
H3 H 0.1621 0.1766 0.2367 0.030 Uiso 1 1 calc R A 1
Cl1 Cl -0.04453(11) 0.08759(8) 0.14460(8) 0.0327(3) Uani 1 1 d . A 1
Cl2 Cl 0.05056(14) 0.30301(9) 0.22090(9) 0.0435(3) Uani 1 1 d . A 1
Cl3 Cl 0.20320(13) 0.20356(12) 0.09533(9) 0.0484(4) Uani 1 1 d . A 1
C4 C 0.7090(8) 0.3284(5) 0.2759(4) 0.0640(18) Uani 1 1 d . B 1
H4 H 0.745(12) 0.281(9) 0.208(8) 0.18(5) Uiso 1 1 d . C 1
Cl4 Cl 0.5270(3) 0.30689(19) 0.2548(2) 0.0620(7) Uani 0.60 1 d P B 1
Cl5 Cl 0.7681(3) 0.2928(2) 0.37543(16) 0.0565(7) Uani 0.60 1 d P B 1
Cl6 Cl 0.78729(19) 0.44857(15) 0.26482(16) 0.0263(4) Uani 0.60 1 d P B 1
Cl7 Cl 0.7144(10) 0.2429(8) 0.2514(7) 0.050(2) Uiso 0.15 1 d P B -1
Cl8 Cl 0.5388(8) 0.3262(6) 0.3229(6) 0.125(2) Uiso 0.45 1 d P B -1
Cl9 Cl 0.7976(7) 0.4589(5) 0.3043(5) 0.0545(18) Uiso 0.30 1 d P B -1
Cl10 Cl 0.8468(12) 0.3332(9) 0.3916(8) 0.122(4) Uiso 0.30 1 d P B -1
O1 O 0.2785(3) 0.2036(3) 0.38227(19) 0.0317(7) Uani 1 1 d . D 1
O2 O 0.1747(4) 0.3096(3) 0.4998(2) 0.0476(10) Uani 1 1 d . D 1
O3 O 0.1084(3) 0.1252(3) 0.4813(2) 0.0343(7) Uani 1 1 d . D 1
P1 P 0.23087(10) 0.21225(8) 0.47124(7) 0.0212(2) Uani 1 1 d . D 1
C1 C -0.0195(4) 0.0968(4) 0.4148(3) 0.0335(10) Uani 1 1 d . D 1
H1A H -0.0644 0.1540 0.4193 0.050 Uiso 1 1 calc R D 1
H1B H -0.0825 0.0379 0.4279 0.050 Uiso 1 1 calc R D 1
H1C H 0.0018 0.0792 0.3523 0.050 Uiso 1 1 calc R D 1
C2 C 0.2333(10) 0.4040(4) 0.4738(5) 0.093(3) Uani 1 1 d . D 1
H2A H 0.3071 0.4465 0.5237 0.139 Uiso 1 1 calc R D 1
H2B H 0.1599 0.4401 0.4631 0.139 Uiso 1 1 calc R D 1
H2C H 0.2726 0.3892 0.4171 0.139 Uiso 1 1 calc R D 1
C101 C 0.5204(4) 0.0400(3) 0.5478(2) 0.0180(8) Uani 1 1 d . . 1
C102 C 0.6200(8) 0.0050(5) 0.6154(4) 0.0167(13) Uani 0.763(5) 1 d P D 1
C103 C 0.7588(6) 0.0489(4) 0.6367(4) 0.0211(11) Uani 0.763(5) 1 d P D 1
C104 C 0.8168(7) 0.1428(6) 0.6086(4) 0.0199(12) Uani 0.763(5) 1 d P D 1
C105 C 0.7288(14) 0.1934(10) 0.5627(8) 0.018(2) Uani 0.763(5) 1 d P D 1
C106 C 0.5727(9) 0.1459(8) 0.5385(6) 0.018(2) Uani 0.763(5) 1 d P D 1
C107 C 0.5484(7) -0.0357(4) 0.6837(4) 0.0200(12) Uani 0.763(5) 1 d P D 1
C108 C 0.8357(7) 0.0515(5) 0.7273(5) 0.0221(13) Uani 0.763(5) 1 d P D 1
C109 C 0.9297(6) 0.2023(6) 0.6820(5) 0.0260(14) Uani 0.763(5) 1 d P D 1
C110 C 0.7521(7) 0.3006(5) 0.5869(4) 0.0223(12) Uani 0.763(5) 1 d P D 1
C111 C 0.5067(9) 0.2195(7) 0.5477(6) 0.0140(19) Uani 0.763(5) 1 d P D 1
C112 C 0.3931(9) 0.0400(7) 0.6036(6) 0.013(2) Uani 0.763(5) 1 d PU D 1
C113 C 0.8597(6) 0.3575(4) 0.6557(4) 0.0273(13) Uani 0.763(5) 1 d P D 1
C114 C 0.9510(7) 0.3086(6) 0.7050(6) 0.0274(18) Uani 0.763(5) 1 d P D 1
C115 C 0.8340(10) 0.4405(6) 0.7215(6) 0.0305(19) Uani 0.763(5) 1 d P D 1
C116 C 0.9824(5) 0.3621(5) 0.8008(4) 0.0277(13) Uani 0.763(5) 1 d P D 1
C117 C 0.6191(6) -0.0348(4) 0.7706(4) 0.0241(12) Uani 0.763(5) 1 d P D 1
C118 C 0.9404(5) 0.1465(5) 0.7535(4) 0.0261(13) Uani 0.763(5) 1 d P D 1
C119 C 0.9100(6) 0.4431(4) 0.8126(4) 0.0262(13) Uani 0.763(5) 1 d P D 1
C120 C 0.9723(6) 0.1975(6) 0.8456(4) 0.0219(12) Uani 0.763(5) 1 d P D 1
C121 C 0.7664(6) 0.0099(4) 0.7909(5) 0.0247(14) Uani 0.763(5) 1 d P D 1
C122 C 0.6145(9) 0.3206(6) 0.5784(5) 0.0204(15) Uani 0.763(5) 1 d P D 1
C123 C 0.3626(4) 0.2110(3) 0.5704(3) 0.0187(8) Uani 1 1 d . D 1
C124 C 0.5583(7) -0.0105(5) 0.8520(6) 0.0252(15) Uani 0.763(5) 1 d P D 1
C125 C 0.3242(11) 0.1189(9) 0.6124(8) 0.015(3) Uani 0.763(5) 1 d P D 1
C126 C 0.4098(13) -0.0138(9) 0.6797(7) 0.019(3) Uani 0.763(5) 1 d P D 1
C127 C 0.3655(15) 0.2982(11) 0.6492(10) 0.018(3) Uani 0.763(5) 1 d P D 1
C128 C 0.2718(7) 0.1439(7) 0.6954(5) 0.0207(15) Uani 0.763(5) 1 d P D 1
C129 C 0.3523(6) 0.0082(5) 0.7545(4) 0.0226(12) Uani 0.763(5) 1 d P D 1
C130 C 0.9924(7) 0.3069(8) 0.8699(5) 0.0248(17) Uani 0.763(5) 1 d P D 1
C131 C 0.5902(6) 0.3991(4) 0.6401(4) 0.0255(12) Uani 0.763(5) 1 d P D 1
C132 C 0.8011(7) 0.0641(5) 0.8886(5) 0.0241(13) Uani 0.763(5) 1 d P D 1
C133 C 0.2916(6) 0.2530(6) 0.7201(4) 0.0214(12) Uani 0.763(5) 1 d P D 1
C134 C 0.2808(5) 0.0889(5) 0.7641(4) 0.0245(12) Uani 0.763(5) 1 d P D 1
C135 C 0.4285(8) 0.0113(5) 0.8463(5) 0.0254(15) Uani 0.763(5) 1 d P D 1
C136 C 0.4037(6) 0.0940(5) 0.9111(4) 0.0258(13) Uani 0.763(5) 1 d P D 1
C137 C 0.6723(7) 0.0505(4) 0.9259(4) 0.0255(13) Uani 0.763(5) 1 d P D 1
C138 C 0.9010(15) 0.1572(10) 0.9141(10) 0.022(3) Uani 0.763(5) 1 d P D 1
C139 C 0.8721(12) 0.2339(8) 0.9803(8) 0.019(2) Uani 0.763(5) 1 d P D 1
C140 C 0.3116(7) 0.1437(5) 0.8618(6) 0.0287(16) Uani 0.763(5) 1 d P D 1
C141 C 0.3320(7) 0.2483(7) 0.8841(5) 0.0287(16) Uani 0.763(5) 1 d P D 1
C142 C 0.4420(8) 0.3081(6) 0.9576(4) 0.0258(14) Uani 0.763(5) 1 d P D 1
C143 C 0.3197(6) 0.3045(5) 0.8117(4) 0.0278(13) Uani 0.763(5) 1 d P D 1
C144 C 0.7031(7) 0.4609(4) 0.7142(5) 0.0270(14) Uani 0.763(5) 1 d P D 1
C145 C 0.7559(11) 0.2298(8) 1.0167(6) 0.019(2) Uani 0.763(5) 1 d P D 1
C146 C 0.4592(7) 0.3859(4) 0.6781(5) 0.0226(13) Uani 0.763(5) 1 d P D 1
C147 C 0.4930(7) 0.4391(4) 0.7742(6) 0.0274(14) Uani 0.763(5) 1 d P D 1
C148 C 0.6481(9) 0.1302(6) 0.9884(4) 0.0252(17) Uani 0.763(5) 1 d P D 1
C149 C 0.9352(12) 0.3285(9) 0.9525(9) 0.023(3) Uani 0.763(5) 1 d P D 1
C150 C 0.8648(10) 0.4100(7) 0.9622(7) 0.021(2) Uani 0.763(5) 1 d P D 1
C151 C 0.5090(8) 0.1510(5) 0.9805(4) 0.0261(13) Uani 0.763(5) 1 d P D 1
C152 C 0.5347(14) 0.2682(11) 1.0060(9) 0.024(3) Uani 0.763(5) 1 d P D 1
C153 C 0.4235(8) 0.3996(6) 0.8393(5) 0.0271(17) Uani 0.763(5) 1 d P D 1
C154 C 0.4997(6) 0.4012(5) 0.9303(4) 0.0288(13) Uani 0.763(5) 1 d P D 1
C155 C 0.6772(11) 0.3090(8) 1.0268(6) 0.021(3) Uani 0.763(5) 1 d P D 1
C156 C 0.6409(6) 0.4852(4) 0.7959(4) 0.0281(13) Uani 0.763(5) 1 d P D 1
C157 C 0.8485(14) 0.4664(10) 0.8934(9) 0.024(3) Uani 0.763(5) 1 d P D 1
C158 C 0.7359(11) 0.4001(8) 1.0004(6) 0.018(2) Uani 0.763(5) 1 d P D 1
C159 C 0.7123(8) 0.4884(4) 0.8826(5) 0.0257(14) Uani 0.763(5) 1 d P D 1
C160 C 0.6407(9) 0.4454(6) 0.9510(5) 0.0247(16) Uani 0.763(5) 1 d P D 1
C202 C 0.355(6) 0.301(4) 0.663(4) 0.024(13) Uiso 0.237(5) 1 d P D -1
C203 C 0.3192(19) 0.3022(16) 0.7300(13) 0.017(5) Uiso 0.237(5) 1 d P D -1
C204 C 0.2701(16) 0.2029(13) 0.7549(11) 0.016(3) Uiso 0.237(5) 1 d P D -1
C205 C 0.276(3) 0.1132(17) 0.700(2) 0.015(7) Uiso 0.237(5) 1 d P D -1
C206 C 0.346(3) 0.110(3) 0.612(3) 0.005(7) Uiso 0.237(5) 1 d P D -1
C207 C 0.499(2) 0.3791(14) 0.6515(13) 0.012(4) Uiso 0.237(5) 1 d P D -1
C208 C 0.383(2) 0.3734(18) 0.8162(15) 0.014(5) Uiso 0.237(5) 1 d P D -1
C209 C 0.303(2) 0.2176(18) 0.8546(15) 0.017(5) Uiso 0.237(5) 1 d P D -1
C210 C 0.316(2) 0.0357(16) 0.7400(13) 0.012(4) Uiso 0.237(5) 1 d P D -1
C211 C 0.420(3) 0.042(2) 0.594(2) 0.009(7) Uiso 0.237(5) 1 d P D -1
C212 C 0.527(3) 0.242(2) 0.556(2) 0.005(6) Uiso 0.237(5) 1 d P D -1
C213 C 0.3500(17) 0.0465(12) 0.8338(11) 0.018(3) Uiso 0.237(5) 1 d P D -1
C214 C 0.346(2) 0.1381(17) 0.8923(14) 0.015(5) Uiso 0.237(5) 1 d P D -1
C215 C 0.473(3) 0.013(2) 0.8695(17) 0.024(7) Uiso 0.237(5) 1 d P D -1
C216 C 0.459(2) 0.1685(17) 0.9690(15) 0.023(5) Uiso 0.237(5) 1 d P D -1
C217 C 0.5623(17) 0.4529(12) 0.7311(12) 0.019(3) Uiso 0.237(5) 1 d P D -1
C218 C 0.3762(16) 0.3235(13) 0.8913(10) 0.014(3) Uiso 0.237(5) 1 d P D -1
C219 C 0.5365(18) 0.0886(14) 0.9566(12) 0.021(4) Uiso 0.237(5) 1 d P D -1
C220 C 0.4841(19) 0.3463(15) 0.9646(13) 0.010(4) Uiso 0.237(5) 1 d P D -1
C221 C 0.504(2) 0.4495(17) 0.8147(16) 0.023(6) Uiso 0.237(5) 1 d P D -1
C222 C 0.403(4) -0.009(3) 0.663(2) 0.010(8) Uiso 0.237(5) 1 d P D -1
C224 C 0.709(2) 0.4803(16) 0.7558(17) 0.021(5) Uiso 0.237(5) 1 d P D -1
C225 C 0.604(3) 0.155(2) 0.544(2) 0.003(6) Uiso 0.237(5) 1 d P D -1
C226 C 0.582(3) 0.333(2) 0.592(2) 0.019(7) Uiso 0.237(5) 1 d P D -1
C227 C 0.657(3) 0.0284(19) 0.6049(19) 0.024(7) Uiso 0.237(5) 1 d P D -1
C228 C 0.738(5) 0.176(3) 0.567(3) 0.009(8) Uiso 0.237(5) 1 d P D -1
C229 C 0.7259(16) 0.3633(13) 0.6135(11) 0.018(3) Uiso 0.237(5) 1 d P D -1
C230 C 0.517(5) 0.247(3) 1.002(3) 0.012(8) Uiso 0.237(5) 1 d P D -1
C231 C 0.515(2) -0.0406(14) 0.7146(14) 0.016(5) Uiso 0.237(5) 1 d P D -1
C232 C 0.6152(19) 0.4735(12) 0.8920(12) 0.019(3) Uiso 0.237(5) 1 d P D -1
C233 C 0.775(2) 0.1019(18) 0.6070(14) 0.017(5) Uiso 0.237(5) 1 d P D -1
C234 C 0.804(2) 0.2863(16) 0.6033(14) 0.021(5) Uiso 0.237(5) 1 d P D -1
C235 C 0.797(3) 0.434(2) 0.6980(19) 0.026(8) Uiso 0.237(5) 1 d P D -1
C236 C 0.9162(17) 0.4050(12) 0.7380(11) 0.016(3) Uiso 0.237(5) 1 d P D -1
C237 C 0.746(2) 0.4943(17) 0.8560(15) 0.020(6) Uiso 0.237(5) 1 d P D -1
C238 C 0.608(3) 0.422(2) 0.962(2) 0.030(9) Uiso 0.237(5) 1 d P D -1
C239 C 0.715(4) 0.379(3) 1.006(3) 0.019(10) Uiso 0.237(5) 1 d P D -1
C240 C 0.918(2) 0.3114(18) 0.6793(14) 0.012(5) Uiso 0.237(5) 1 d P D -1
C241 C 0.958(2) 0.2341(18) 0.7138(14) 0.018(5) Uiso 0.237(5) 1 d P D -1
C242 C 0.9956(16) 0.2484(14) 0.8150(12) 0.018(3) Uiso 0.237(5) 1 d P D -1
C243 C 0.8874(17) 0.1282(14) 0.6770(11) 0.018(3) Uiso 0.237(5) 1 d P D -1
C244 C 0.552(2) -0.0283(16) 0.8143(17) 0.017(5) Uiso 0.237(5) 1 d P D -1
C245 C 0.837(4) 0.409(3) 0.973(2) 0.014(8) Uiso 0.237(5) 1 d P D -1
C246 C 0.6472(17) -0.0194(11) 0.6756(11) 0.015(3) Uiso 0.237(5) 1 d P D -1
C247 C 0.758(2) 0.0036(16) 0.7521(16) 0.019(5) Uiso 0.237(5) 1 d P D -1
C248 C 0.868(5) 0.464(4) 0.881(4) 0.017(9) Uiso 0.237(5) 1 d P D -1
C249 C 0.687(3) 0.288(2) 1.028(2) 0.010(7) Uiso 0.237(5) 1 d P D -1
C250 C 0.740(3) 0.205(2) 1.015(2) 0.007(7) Uiso 0.237(5) 1 d P D -1
C251 C 0.951(2) 0.4143(18) 0.8317(15) 0.025(5) Uiso 0.237(5) 1 d P D -1
C252 C 0.990(3) 0.3387(19) 0.873(2) 0.021(8) Uiso 0.237(5) 1 d P D -1
C253 C 0.880(2) 0.0796(18) 0.7528(13) 0.014(5) Uiso 0.237(5) 1 d P D -1
C254 C 0.944(2) 0.1495(16) 0.8385(13) 0.017(5) Uiso 0.237(5) 1 d P D -1
C255 C 0.921(4) 0.344(3) 0.957(3) 0.005(7) Uiso 0.237(5) 1 d P D -1
C256 C 0.6999(16) 0.0010(12) 0.8386(11) 0.017(3) Uiso 0.237(5) 1 d P D -1
C257 C 0.681(2) 0.113(2) 0.977(2) 0.016(6) Uiso 0.237(5) 1 d P D -1
C258 C 0.892(4) 0.255(3) 0.979(3) 0.009(7) Uiso 0.237(5) 1 d P D -1
C259 C 0.764(3) 0.0689(15) 0.9178(14) 0.016(5) Uiso 0.237(5) 1 d P D -1
C260 C 0.890(5) 0.138(3) 0.920(3) 0.007(7) Uiso 0.237(5) 1 d P D -1

loop_
_atom_site_aniso_label
_atom_site_aniso_U_11
_atom_site_aniso_U_22
_atom_site_aniso_U_33
_atom_site_aniso_U_23
_atom_site_aniso_U_13
_atom_site_aniso_U_12
C3 0.023(2) 0.030(2) 0.022(2) 0.0098(17) 0.0003(16) 0.0079(17)
Cl1 0.0308(5) 0.0284(5) 0.0374(6) 0.0132(4) -0.0039(4) 0.0039(4)
Cl2 0.0576(8) 0.0303(6) 0.0388(7) -0.0010(5) -0.0050(6) 0.0170(5)
Cl3 0.0337(6) 0.0841(10) 0.0419(7) 0.0341(7) 0.0184(5) 0.0215(6)
C4 0.090(5) 0.054(4) 0.045(3) 0.016(3) 0.024(3) 0.001(3)
Cl4 0.0435(13) 0.0450(13) 0.092(2) 0.0120(13) 0.0210(13) -0.0049(10)
Cl5 0.086(2) 0.0656(16) 0.0339(11) 0.0357(11) 0.0155(12) 0.0284(15)
Cl6 0.0280(9) 0.0295(10) 0.0249(11) 0.0165(8) 0.0058(8) 0.0044(7)
O1 0.0276(15) 0.052(2) 0.0185(14) 0.0155(14) 0.0002(12) 0.0119(14)
O2 0.063(2) 0.047(2) 0.0324(18) -0.0030(15) -0.0162(16) 0.0360(18)
O3 0.0222(15) 0.052(2) 0.0273(16) 0.0159(14) -0.0050(12) 0.0038(14)
P1 0.0227(5) 0.0247(5) 0.0170(5) 0.0038(4) -0.0018(4) 0.0109(4)
C1 0.018(2) 0.053(3) 0.026(2) 0.006(2) -0.0012(17) 0.0059(19)
C2 0.170(8) 0.026(3) 0.065(4) 0.002(3) -0.051(5) 0.032(4)
C101 0.0208(18) 0.0222(19) 0.0115(18) 0.0013(15) 0.0019(15) 0.0087(15)
C102 0.022(3) 0.017(3) 0.011(3) -0.001(2) 0.003(2) 0.009(3)
C103 0.023(3) 0.026(3) 0.019(3) 0.002(2) 0.008(2) 0.015(2)
C104 0.021(3) 0.026(3) 0.017(3) 0.005(2) 0.009(2) 0.010(3)
C105 0.022(4) 0.026(5) 0.013(4) 0.011(3) 0.009(2) 0.015(4)
C106 0.004(4) 0.036(5) 0.010(3) 0.001(2) -0.003(3) 0.003(3)
C107 0.029(3) 0.011(3) 0.019(3) 0.003(2) 0.002(3) 0.004(2)
C108 0.018(3) 0.023(3) 0.027(3) 0.000(3) 0.000(3) 0.014(3)
C109 0.015(3) 0.043(4) 0.021(3) 0.003(3) 0.007(3) 0.009(3)
C110 0.025(3) 0.035(4) 0.012(3) 0.013(2) 0.010(2) 0.008(3)
C111 0.018(4) 0.009(4) 0.010(3) 0.001(3) -0.001(2) -0.005(3)
C112 0.010(3) 0.021(3) 0.010(3) 0.002(2) 0.007(2) 0.004(2)
C113 0.021(3) 0.030(3) 0.030(3) 0.012(3) 0.010(2) -0.003(2)
C114 0.010(3) 0.046(5) 0.027(4) 0.010(3) 0.006(3) 0.004(3)
C115 0.035(5) 0.023(4) 0.029(4) 0.008(3) 0.008(4) -0.008(3)
C116 0.015(2) 0.031(3) 0.033(3) 0.003(3) 0.002(2) 0.002(2)
C117 0.034(3) 0.017(3) 0.023(3) 0.006(2) 0.001(3) 0.010(2)
C118 0.016(2) 0.037(4) 0.028(3) 0.003(2) 0.002(2) 0.017(3)
C119 0.020(3) 0.017(3) 0.036(4) 0.002(3) 0.003(3) -0.004(2)
C120 0.011(2) 0.031(4) 0.023(3) 0.004(3) -0.004(2) 0.010(3)
C121 0.032(3) 0.022(3) 0.021(4) 0.001(3) -0.003(3) 0.017(2)
C122 0.027(4) 0.023(4) 0.013(3) 0.009(2) 0.004(3) 0.008(3)
C123 0.0220(19) 0.0196(19) 0.0156(18) 0.0040(15) 0.0012(15) 0.0083(15)
C124 0.038(4) 0.021(3) 0.020(4) 0.012(3) 0.004(3) 0.009(3)
C125 0.006(4) 0.026(5) 0.017(4) 0.005(2) 0.001(3) 0.012(3)
C126 0.029(4) 0.018(4) 0.009(4) 0.008(3) -0.004(3) 0.002(2)
C127 0.020(4) 0.030(5) 0.009(4) 0.003(3) 0.002(4) 0.019(3)
C128 0.013(3) 0.028(4) 0.023(4) 0.008(3) 0.004(2) 0.006(3)
C129 0.021(3) 0.019(3) 0.026(3) 0.006(3) 0.005(2) 0.000(2)
C130 0.013(3) 0.030(5) 0.027(4) 0.003(4) -0.004(2) 0.003(3)
C131 0.028(3) 0.024(3) 0.027(3) 0.015(3) 0.001(2) 0.007(2)
C132 0.027(3) 0.034(4) 0.019(3) 0.012(3) 0.005(3) 0.019(3)
C133 0.014(2) 0.032(4) 0.022(3) 0.007(3) 0.002(2) 0.011(3)
C134 0.017(2) 0.031(3) 0.025(3) 0.006(2) 0.007(2) 0.002(2)
C135 0.026(4) 0.027(3) 0.025(4) 0.013(3) 0.010(3) 0.001(3)
C136 0.025(3) 0.038(3) 0.019(3) 0.015(2) 0.013(2) 0.004(3)
C137 0.037(4) 0.025(3) 0.019(3) 0.015(3) 0.001(2) 0.010(2)
C138 0.026(5) 0.022(6) 0.019(4) 0.007(4) -0.007(3) 0.011(4)
C139 0.020(5) 0.016(5) 0.016(3) 0.003(4) -0.007(3) 0.001(4)
C140 0.014(3) 0.050(5) 0.024(4) 0.009(3) 0.012(3) 0.006(3)
C141 0.021(3) 0.052(5) 0.015(3) 0.003(3) 0.011(3) 0.015(3)
C142 0.027(3) 0.034(4) 0.018(3) 0.000(3) 0.012(2) 0.010(3)
C143 0.022(3) 0.040(4) 0.027(3) 0.004(2) 0.009(2) 0.019(3)
C144 0.042(4) 0.013(3) 0.024(4) 0.005(3) 0.003(3) 0.003(2)
C145 0.031(5) 0.012(4) 0.010(3) 0.001(3) -0.001(2) 0.001(4)
C146 0.026(3) 0.024(3) 0.023(3) 0.008(2) 0.003(3) 0.015(3)
C147 0.033(3) 0.020(3) 0.030(4) 0.002(3) -0.003(3) 0.017(2)
C148 0.040(4) 0.034(4) 0.008(3) 0.011(3) 0.008(3) 0.017(4)
C149 0.017(4) 0.026(5) 0.024(4) -0.004(3) -0.006(3) 0.014(3)
C150 0.011(4) 0.028(4) 0.018(4) -0.002(3) 0.002(3) 0.002(3)
C151 0.035(4) 0.038(4) 0.011(3) 0.014(2) 0.011(2) 0.010(3)
C152 0.027(5) 0.031(7) 0.011(4) -0.001(5) 0.010(3) 0.002(5)
C153 0.024(4) 0.033(4) 0.026(3) -0.005(3) 0.000(3) 0.022(3)
C154 0.031(3) 0.033(3) 0.023(3) -0.005(3) 0.008(2) 0.015(2)
C155 0.036(5) 0.025(5) 0.007(3) 0.000(3) 0.002(2) 0.022(4)
C156 0.037(3) 0.016(3) 0.032(3) 0.001(2) 0.000(3) 0.013(2)
C157 0.024(5) 0.022(4) 0.020(6) -0.004(3) 0.007(4) -0.002(3)
C158 0.024(5) 0.013(5) 0.012(3) -0.004(3) -0.001(3) 0.002(3)
C159 0.032(4) 0.016(3) 0.024(3) -0.005(2) 0.000(3) 0.004(2)
C160 0.028(4) 0.021(4) 0.020(3) -0.011(3) -0.004(3) 0.012(3)

loop_
_atom_type_symbol
_atom_type_description
_atom_type_scat_dispersion_real
_atom_type_scat_dispersion_imag
_atom_type_scat_source
C C 0.0033 0.0016 'International Tables Vol C Tables 4.2.6.8 and 6.1.1.4'
H H 0.0000 0.0000 'International Tables Vol C Tables 4.2.6.8 and 6.1.1.4'
Cl Cl 0.1484 0.1585 'International Tables Vol C Tables 4.2.6.8 and 6.1.1.4'
O O 0.0106 0.0060 'International Tables Vol C Tables 4.2.6.8 and 6.1.1.4'
P P 0.1023 0.0942 'International Tables Vol C Tables 4.2.6.8 and 6.1.1.4'

loop_
_geom_angle_atom_site_label_1
_geom_angle_atom_site_label_2
_geom_angle_atom_site_label_3
_geom_angle
_geom_angle_site_symmetry_1
_geom_angle_site_symmetry_3
_geom_angle_publ_flag
Cl3 C3 Cl2 110.6(2) . . ?
Cl3 C3 Cl1 110.7(2) . . ?
Cl2 C3 Cl1 109.7(2) . . ?
Cl7 C4 Cl6 140.1(7) . . ?
Cl7 C4 Cl5 75.2(6) . . ?
Cl6 C4 Cl5 116.4(4) . . ?
Cl7 C4 Cl4 96.9(6) . . ?
Cl6 C4 Cl4 111.1(4) . . ?
Cl5 C4 Cl4 112.1(4) . . ?
Cl7 C4 Cl9 147.9(8) . . ?
Cl6 C4 Cl9 18.7(2) . . ?
Cl5 C4 Cl9 99.5(4) . . ?
Cl4 C4 Cl9 114.0(5) . . ?
Cl7 C4 Cl8 107.1(7) . . ?
Cl6 C4 Cl8 111.5(5) . . ?
Cl5 C4 Cl8 86.2(4) . . ?
Cl4 C4 Cl8 31.0(3) . . ?
Cl9 C4 Cl8 104.0(5) . . ?
Cl7 C4 Cl10 86.9(7) . . ?
Cl6 C4 Cl10 94.1(5) . . ?
Cl5 C4 Cl10 23.6(3) . . ?
Cl4 C4 Cl10 132.0(5) . . ?
Cl9 C4 Cl10 79.0(5) . . ?
Cl8 C4 Cl10 102.4(5) . . ?
Cl8 Cl4 C4 83.2(5) . . ?
Cl8 Cl4 Cl7 95.5(6) . . ?
C4 Cl4 Cl7 31.8(3) . . ?
Cl10 Cl5 C4 100.8(9) . . ?
Cl10 Cl5 Cl7 115.6(9) . . ?
C4 Cl5 Cl7 38.8(4) . . ?
Cl9 Cl6 C4 86.0(8) . . ?
C4 Cl7 Cl5 66.0(6) . . ?
C4 Cl7 Cl4 51.4(5) . . ?
Cl5 Cl7 Cl4 90.2(4) . . ?
C4 Cl7 Cl10 62.4(6) . . ?
Cl5 Cl7 Cl10 19.1(3) . . ?
Cl4 Cl7 Cl10 100.0(5) . . ?
Cl4 Cl8 C4 65.8(5) . . ?
Cl6 Cl9 C4 75.3(7) . . ?
Cl6 Cl9 Cl10 119.9(9) . . ?
C4 Cl9 Cl10 55.5(4) . . ?
Cl5 Cl10 C4 55.6(7) . . ?
Cl5 Cl10 Cl7 45.3(7) . . ?
C4 Cl10 Cl7 30.7(3) . . ?
Cl5 Cl10 Cl9 96.5(9) . . ?
C4 Cl10 Cl9 45.5(3) . . ?
Cl7 Cl10 Cl9 73.5(4) . . ?
C2 O2 P1 121.3(5) . . ?
C1 O3 P1 119.7(3) . . ?
O1 P1 O3 117.15(18) . . ?
O1 P1 O2 113.7(2) . . ?
O3 P1 O2 102.5(2) . . ?
O1 P1 C123 115.17(17) . . ?
O3 P1 C123 100.07(16) . . ?
O2 P1 C123 106.49(17) . . ?
C211 C101 C106 105.5(14) . . ?
C211 C101 C102 99.4(14) . . ?
C106 C101 C102 113.5(5) . . ?
C211 C101 C227 113.6(16) . . ?
C106 C101 C227 97.7(10) . . ?
C102 C101 C227 18.3(8) . . ?
C211 C101 C101 114.3(14) . 2_656 ?
C106 C101 C101 113.6(5) . 2_656 ?
C102 C101 C101 109.7(4) . 2_656 ?
C227 C101 C101 110.8(10) . 2_656 ?
C211 C101 C112 1.6(16) . . ?
C106 C101 C112 106.7(5) . . ?
C102 C101 C112 99.7(5) . . ?
C227 C101 C112 114.4(10) . . ?
C101 C101 C112 112.7(5) 2_656 . ?
C211 C101 C225 111.4(17) . . ?
C106 C101 C225 9.5(11) . . ?
C102 C101 C225 104.7(11) . . ?
C227 C101 C225 88.4(14) . . ?
C101 C101 C225 115.6(11) 2_656 . ?
C112 C101 C225 112.8(11) . . ?
C246 C102 C103 78.6(10) . . ?
C246 C102 C107 43.3(10) . . ?
C103 C102 C107 119.6(5) . . ?
C246 C102 C101 153.5(11) . . ?
C103 C102 C101 122.5(6) . . ?
C107 C102 C101 111.0(5) . . ?
C246 C102 C233 105.2(12) . . ?
C103 C102 C233 28.4(7) . . ?
C107 C102 C233 140.5(8) . . ?
C101 C102 C233 94.1(8) . . ?
C246 C102 C231 45.4(10) . . ?
C103 C102 C231 119.8(7) . . ?
C107 C102 C231 4.8(6) . . ?
C101 C102 C231 108.4(7) . . ?
C233 C102 C231 138.4(9) . . ?
C233 C103 C227 90(2) . . ?
C233 C103 C102 106.9(14) . . ?
C227 C103 C102 17.8(14) . . ?
C233 C103 C104 15.2(13) . . ?
C227 C103 C104 104.2(15) . . ?
C102 C103 C104 120.8(6) . . ?
C233 C103 C108 123.1(14) . . ?
C227 C103 C108 136.8(15) . . ?
C102 C103 C108 120.0(5) . . ?
C104 C103 C108 108.2(5) . . ?
C233 C103 C243 65.2(14) . . ?
C227 C103 C243 150.0(17) . . ?
C102 C103 C243 157.9(8) . . ?
C104 C103 C243 50.0(7) . . ?
C108 C103 C243 59.1(7) . . ?
C233 C103 C246 144.1(14) . . ?
C227 C103 C246 59.3(15) . . ?
C102 C103 C246 41.5(7) . . ?
C104 C103 C246 152.4(7) . . ?
C108 C103 C246 79.3(7) . . ?
C243 C103 C246 135.2(9) . . ?
C233 C103 C253 111.1(15) . . ?
C227 C103 C253 144.6(16) . . ?
C102 C103 C253 129.3(8) . . ?
C104 C103 C253 96.2(8) . . ?
C108 C103 C253 12.0(7) . . ?
C243 C103 C253 47.4(9) . . ?
C246 C103 C253 89.9(10) . . ?
C233 C103 C247 148.4(15) . . ?
C227 C103 C247 105.3(16) . . ?
C102 C103 C247 87.9(8) . . ?
C104 C103 C247 136.0(8) . . ?
C108 C103 C247 32.5(7) . . ?
C243 C103 C247 90.5(9) . . ?
C246 C103 C247 46.8(9) . . ?
C253 C103 C247 43.4(9) . . ?
C233 C104 C228 95(3) . . ?
C233 C104 C243 89(2) . . ?
C228 C104 C243 158(2) . . ?
C233 C104 C105 100(2) . . ?
C228 C104 C105 6(2) . . ?
C243 C104 C105 154.4(10) . . ?
C233 C104 C109 130(2) . . ?
C228 C104 C109 125(2) . . ?
C243 C104 C109 42.8(9) . . ?
C105 C104 C109 119.1(8) . . ?
C233 C104 C103 23(2) . . ?
C228 C104 C103 116(2) . . ?
C243 C104 C103 65.7(9) . . ?
C105 C104 C103 120.8(7) . . ?
C109 C104 C103 107.2(5) . . ?
C233 C104 C227 11(2) . . ?
C228 C104 C227 86(2) . . ?
C243 C104 C227 94.7(12) . . ?
C105 C104 C227 91.0(10) . . ?
C109 C104 C227 132.6(9) . . ?
C103 C104 C227 30.2(8) . . ?
C233 C104 C241 130(2) . . ?
C228 C104 C241 120(2) . . ?
C243 C104 C241 46.0(10) . . ?
C105 C104 C241 114.1(9) . . ?
C109 C104 C241 6.2(7) . . ?
C103 C104 C241 108.6(7) . . ?
C227 C104 C241 131.8(10) . . ?
C233 C104 C234 136(2) . . ?
C228 C104 C234 47(2) . . ?
C243 C104 C234 119.0(11) . . ?
C105 C104 C234 40.9(8) . . ?
C109 C104 C234 78.5(8) . . ?
C103 C104 C234 147.3(7) . . ?
C227 C104 C234 125.1(10) . . ?
C241 C104 C234 74.0(9) . . ?
C225 C105 C234 133.6(19) . . ?
C225 C105 C110 109.9(16) . . ?
C234 C105 C110 26.2(9) . . ?
C225 C105 C104 118.9(17) . . ?
C234 C105 C104 94.8(13) . . ?
C110 C105 C104 120.3(10) . . ?
C225 C105 C106 0.4(18) . . ?
C234 C105 C106 133.4(13) . . ?
C110 C105 C106 109.5(9) . . ?
C104 C105 C106 119.3(9) . . ?
C225 C105 C233 97.4(17) . . ?
C234 C105 C233 114.3(14) . . ?
C110 C105 C233 137.9(11) . . ?
C104 C105 C233 21.7(6) . . ?
C106 C105 C233 97.7(10) . . ?
C111 C106 C101 127.2(8) . . ?
C111 C106 C212 11.5(12) . . ?
C101 C106 C212 136.8(13) . . ?
C111 C106 C105 108.3(9) . . ?
C101 C106 C105 118.8(8) . . ?
C212 C106 C105 96.9(13) . . ?
C111 C106 C228 117.7(15) . . ?
C101 C106 C228 108.5(14) . . ?
C212 C106 C228 106.2(18) . . ?
C105 C106 C228 10.3(15) . . ?
C231 C107 C246 138(2) . . ?
C231 C107 C117 61(2) . . ?
C246 C107 C117 77.2(10) . . ?
C231 C107 C102 163(2) . . ?
C246 C107 C102 46.2(10) . . ?
C117 C107 C102 121.6(6) . . ?
C231 C107 C126 59(2) . . ?
C246 C107 C126 152.1(11) . . ?
C117 C107 C126 117.1(7) . . ?
C102 C107 C126 110.4(6) . . ?
C231 C107 C222 68(2) . . ?
C246 C107 C222 144.9(17) . . ?
C117 C107 C222 126.0(14) . . ?
C102 C107 C222 101.4(14) . . ?
C126 C107 C222 9.4(15) . . ?
C231 C107 C227 160(2) . . ?
C246 C107 C227 42.3(12) . . ?
C117 C107 C227 116.1(10) . . ?
C102 C107 C227 6.4(10) . . ?
C126 C107 C227 112.7(10) . . ?
C222 C107 C227 104.0(16) . . ?
C231 C107 C244 33(2) . . ?
C246 C107 C244 105.6(12) . . ?
C117 C107 C244 29.7(7) . . ?
C102 C107 C244 144.8(8) . . ?
C126 C107 C244 87.6(9) . . ?
C222 C107 C244 96.7(15) . . ?
C227 C107 C244 138.4(11) . . ?
C253 C108 C247 120(3) . . ?
C253 C108 C121 97(3) . . ?
C247 C108 C121 22.1(11) . . ?
C253 C108 C118 29(2) . . ?
C247 C108 C118 142.9(14) . . ?
C121 C108 C118 121.9(7) . . ?
C253 C108 C243 75(2) . . ?
C247 C108 C243 155.0(14) . . ?
C121 C108 C243 157.3(8) . . ?
C118 C108 C243 47.1(7) . . ?
C253 C108 C103 136(3) . . ?
C247 C108 C103 99.5(14) . . ?
C121 C108 C103 119.6(7) . . ?
C118 C108 C103 107.1(5) . . ?
C243 C108 C103 60.9(7) . . ?
C253 C108 C246 158(2) . . ?
C247 C108 C246 47.3(13) . . ?
C121 C108 C246 67.9(7) . . ?
C118 C108 C246 148.5(6) . . ?
C243 C108 C246 111.2(9) . . ?
C103 C108 C246 52.2(6) . . ?
C253 C108 C254 17(2) . . ?
C247 C108 C254 104.6(14) . . ?
C121 C108 C254 82.8(8) . . ?
C118 C108 C254 39.6(7) . . ?
C243 C108 C254 85.8(10) . . ?
C103 C108 C254 140.5(7) . . ?
C246 C108 C254 140.4(8) . . ?
C241 C109 C243 131(3) . . ?
C241 C109 C114 45(2) . . ?
C243 C109 C114 160.6(11) . . ?
C241 C109 C118 78(3) . . ?
C243 C109 C118 53.3(10) . . ?
C114 C109 C118 120.0(7) . . ?
C241 C109 C104 158(2) . . ?
C243 C109 C104 57.1(10) . . ?
C114 C109 C104 119.6(6) . . ?
C118 C109 C104 108.4(6) . . ?
C241 C109 C240 63(3) . . ?
C243 C109 C240 152.1(13) . . ?
C114 C109 C240 18.3(7) . . ?
C118 C109 C240 134.7(10) . . ?
C104 C109 C240 101.6(9) . . ?
C241 C109 C233 156(2) . . ?
C243 C109 C233 43.6(12) . . ?
C114 C109 C233 129.8(9) . . ?
C118 C109 C233 94.0(9) . . ?
C104 C109 C233 14.5(7) . . ?
C240 C109 C233 112.5(12) . . ?
C241 C109 C242 29(2) . . ?
C243 C109 C242 101.4(12) . . ?
C114 C109 C242 71.5(8) . . ?
C118 C109 C242 49.0(6) . . ?
C104 C109 C242 147.0(7) . . ?
C240 C109 C242 88.2(10) . . ?
C233 C109 C242 134.6(10) . . ?
C234 C110 C229 125(2) . . ?
C234 C110 C113 54(2) . . ?
C229 C110 C113 72.2(10) . . ?
C234 C110 C105 69(2) . . ?
C229 C110 C105 152.3(12) . . ?
C113 C110 C105 120.8(8) . . ?
C234 C110 C122 158(2) . . ?
C229 C110 C122 52.2(10) . . ?
C113 C110 C122 122.2(6) . . ?
C105 C110 C122 105.2(7) . . ?
C234 C110 C228 64(3) . . ?
C229 C110 C228 153.6(18) . . ?
C113 C110 C228 115.0(16) . . ?
C105 C110 C228 5.9(19) . . ?
C122 C110 C228 109.6(16) . . ?
C234 C110 C226 153(2) . . ?
C229 C110 C226 47.3(14) . . ?
C113 C110 C226 115.6(11) . . ?
C105 C110 C226 108.4(12) . . ?
C122 C110 C226 7.2(11) . . ?
C228 C110 C226 112.3(18) . . ?
C234 C110 C240 26(2) . . ?
C229 C110 C240 99.3(12) . . ?
C113 C110 C240 29.2(7) . . ?
C105 C110 C240 91.7(9) . . ?
C122 C110 C240 142.1(8) . . ?
C228 C110 C240 85.9(17) . . ?
C226 C110 C240 134.9(12) . . ?
C106 C111 C225 11.4(12) . . ?
C106 C111 C123 125.8(8) . . ?
C225 C111 C123 135.6(13) . . ?
C106 C111 C122 108.4(8) . . ?
C225 C111 C122 97.0(12) . . ?
C123 C111 C122 119.9(7) . . ?
C106 C111 C226 123.0(12) . . ?
C225 C111 C226 111.6(15) . . ?
C123 C111 C226 103.3(10) . . ?
C122 C111 C226 16.6(8) . . ?
C206 C112 C222 123(3) . . ?
C206 C112 C125 5(2) . . ?
C222 C112 C125 122(2) . . ?
C206 C112 C126 121(2) . . ?
C222 C112 C126 3(2) . . ?
C125 C112 C126 120.0(9) . . ?
C206 C112 C101 118(2) . . ?
C222 C112 C101 109.9(19) . . ?
C125 C112 C101 122.3(7) . . ?
C126 C112 C101 110.0(7) . . ?
C240 C113 C234 83.9(18) . . ?
C240 C113 C236 75.5(14) . . ?
C234 C113 C236 152.0(14) . . ?
C240 C113 C110 110.0(13) . . ?
C234 C113 C110 26.7(10) . . ?
C236 C113 C110 155.6(9) . . ?
C240 C113 C229 145.9(15) . . ?
C234 C113 C229 67.4(13) . . ?
C236 C113 C229 123.1(11) . . ?
C110 C113 C229 41.0(7) . . ?
C240 C113 C235 135.2(17) . . ?
C234 C113 C235 125.8(16) . . ?
C236 C113 C235 63.6(12) . . ?
C110 C113 C235 101.0(11) . . ?
C229 C113 C235 60.7(13) . . ?
C240 C113 C114 11.3(13) . . ?
C234 C113 C114 94.8(13) . . ?
C236 C113 C114 64.2(8) . . ?
C110 C113 C114 120.5(6) . . ?
C229 C113 C114 152.4(8) . . ?
C235 C113 C114 125.0(12) . . ?
C240 C113 C115 119.0(13) . . ?
C234 C113 C115 141.8(12) . . ?
C236 C113 C115 45.3(8) . . ?
C110 C113 C115 118.7(6) . . ?
C229 C113 C115 79.0(9) . . ?
C235 C113 C115 18.4(10) . . ?
C114 C113 C115 108.1(6) . . ?
C241 C114 C109 22.3(11) . . ?
C241 C114 C116 99.5(14) . . ?
C109 C114 C116 120.4(7) . . ?
C241 C114 C113 140.0(13) . . ?
C109 C114 C113 119.5(7) . . ?
C116 C114 C113 107.6(6) . . ?
C241 C114 C236 150.1(14) . . ?
C109 C114 C236 156.3(8) . . ?
C116 C114 C236 56.4(7) . . ?
C113 C114 C236 52.2(7) . . ?
C241 C114 C234 105.3(14) . . ?
C109 C114 C234 83.8(8) . . ?
C116 C114 C234 136.7(8) . . ?
C113 C114 C234 36.0(7) . . ?
C236 C114 C234 86.7(10) . . ?
C241 C114 C242 45.6(13) . . ?
C109 C114 C242 67.0(7) . . ?
C116 C114 C242 53.9(6) . . ?
C113 C114 C242 148.4(7) . . ?
C236 C114 C242 108.2(9) . . ?
C234 C114 C242 138.5(9) . . ?
C236 C115 C144 160.0(11) . . ?
C236 C115 C113 58.7(10) . . ?
C144 C115 C113 119.9(8) . . ?
C236 C115 C119 51.4(10) . . ?
C144 C115 C119 119.6(7) . . ?
C113 C115 C119 108.1(7) . . ?
C236 C115 C224 145.6(14) . . ?
C144 C115 C224 23.3(7) . . ?
C113 C115 C224 139.9(11) . . ?
C119 C115 C224 97.1(10) . . ?
C236 C115 C229 107.6(12) . . ?
C144 C115 C229 70.6(8) . . ?
C113 C115 C229 49.9(6) . . ?
C119 C115 C229 147.6(8) . . ?
C224 C115 C229 92.9(11) . . ?
C236 C115 C251 38.8(12) . . ?
C144 C115 C251 129.4(9) . . ?
C113 C115 C251 94.6(9) . . ?
C119 C115 C251 13.6(7) . . ?
C224 C115 C251 108.2(12) . . ?
C229 C115 C251 136.2(10) . . ?
C251 C116 C252 83(2) . . ?
C251 C116 C236 70.7(16) . . ?
C252 C116 C236 148.7(16) . . ?
C251 C116 C130 99.3(16) . . ?
C252 C116 C130 17.1(13) . . ?
C236 C116 C130 156.1(8) . . ?
C251 C116 C114 131.6(16) . . ?
C252 C116 C114 135.8(14) . . ?
C236 C116 C114 62.2(8) . . ?
C130 C116 C114 119.2(6) . . ?
C251 C116 C119 22.6(14) . . ?
C252 C116 C119 103.8(14) . . ?
C236 C116 C119 48.3(7) . . ?
C130 C116 C119 118.9(6) . . ?
C114 C116 C119 109.2(5) . . ?
C251 C116 C242 136.3(16) . . ?
C252 C116 C242 56.3(13) . . ?
C236 C116 C242 139.0(10) . . ?
C130 C116 C242 39.2(7) . . ?
C114 C116 C242 80.9(8) . . ?
C119 C116 C242 149.3(8) . . ?
C251 C116 C240 120.0(17) . . ?
C252 C116 C240 142.2(16) . . ?
C236 C116 C240 51.2(11) . . ?
C130 C116 C240 126.9(10) . . ?
C114 C116 C240 11.7(9) . . ?
C119 C116 C240 97.6(9) . . ?
C242 C116 C240 90.3(10) . . ?
C251 C116 C241 153.6(16) . . ?
C252 C116 C241 103.3(15) . . ?
C236 C116 C241 93.7(10) . . ?
C130 C116 C241 86.4(8) . . ?
C114 C116 C241 33.1(7) . . ?
C119 C116 C241 136.0(7) . . ?
C242 C116 C241 47.8(9) . . ?
C240 C116 C241 42.8(9) . . ?
C244 C117 C256 81.9(15) . . ?
C244 C117 C231 81.3(16) . . ?
C256 C117 C231 154.8(13) . . ?
C244 C117 C107 106.3(14) . . ?
C256 C117 C107 154.9(9) . . ?
C231 C117 C107 25.6(8) . . ?
C244 C117 C121 126.0(13) . . ?
C256 C117 C121 45.4(9) . . ?
C231 C117 C121 141.2(11) . . ?
C107 C117 C121 117.8(6) . . ?
C244 C117 C124 16.6(12) . . ?
C256 C117 C124 65.4(9) . . ?
C231 C117 C124 96.4(11) . . ?
C107 C117 C124 120.4(6) . . ?
C121 C117 C124 109.4(5) . . ?
C244 C117 C247 146.2(16) . . ?
C256 C117 C247 67.7(12) . . ?
C231 C117 C247 121.1(14) . . ?
C107 C117 C247 96.3(10) . . ?
C121 C117 C247 22.5(7) . . ?
C124 C117 C247 130.3(10) . . ?
C244 C117 C246 142.8(14) . . ?
C256 C117 C246 123.4(11) . . ?
C231 C117 C246 64.8(11) . . ?
C107 C117 C246 39.3(6) . . ?
C121 C117 C246 79.5(8) . . ?
C124 C117 C246 151.3(7) . . ?
C247 C117 C246 57.3(11) . . ?
C253 C118 C243 82.4(15) . . ?
C253 C118 C254 78.7(16) . . ?
C243 C118 C254 155.2(13) . . ?
C253 C118 C120 105.6(13) . . ?
C243 C118 C120 156.8(10) . . ?
C254 C118 C120 27.6(8) . . ?
C253 C118 C241 145.9(15) . . ?
C243 C118 C241 67.4(12) . . ?
C254 C118 C241 124.1(14) . . ?
C120 C118 C241 97.3(10) . . ?
C253 C118 C109 125.1(13) . . ?
C243 C118 C109 44.0(9) . . ?
C254 C118 C109 145.4(11) . . ?
C120 C118 C109 120.0(6) . . ?
C241 C118 C109 23.4(7) . . ?
C253 C118 C108 16.1(12) . . ?
C243 C118 C108 66.6(10) . . ?
C254 C118 C108 93.3(11) . . ?
C120 C118 C108 119.1(6) . . ?
C241 C118 C108 130.4(10) . . ?
C109 C118 C108 109.1(5) . . ?
C253 C118 C242 140.4(14) . . ?
C243 C118 C242 127.1(12) . . ?
C254 C118 C242 64.4(11) . . ?
C120 C118 C242 36.8(7) . . ?
C241 C118 C242 61.0(12) . . ?
C109 C118 C242 84.3(9) . . ?
C108 C118 C242 149.5(8) . . ?
C251 C119 C236 92(2) . . ?
C251 C119 C248 93(3) . . ?
C236 C119 C248 161(3) . . ?
C251 C119 C157 95(2) . . ?
C236 C119 C157 157.7(11) . . ?
C248 C119 C157 4(3) . . ?
C251 C119 C116 30(2) . . ?
C236 C119 C116 62.4(9) . . ?
C248 C119 C116 120(2) . . ?
C157 C119 C116 120.9(8) . . ?
C251 C119 C115 137(2) . . ?
C236 C119 C115 46.1(10) . . ?
C248 C119 C115 123(2) . . ?
C157 C119 C115 119.9(8) . . ?
C116 C119 C115 106.9(6) . . ?
C251 C119 C235 138(2) . . ?
C236 C119 C235 48.8(12) . . ?
C248 C119 C235 119(3) . . ?
C157 C119 C235 115.8(12) . . ?
C116 C119 C235 108.1(11) . . ?
C115 C119 C235 5.1(11) . . ?
C251 C119 C237 131(2) . . ?
C236 C119 C237 126.5(12) . . ?
C248 C119 C237 41(2) . . ?
C157 C119 C237 38.0(8) . . ?
C116 C119 C237 148.1(8) . . ?
C115 C119 C237 82.3(8) . . ?
C235 C119 C237 78.7(12) . . ?
C254 C120 C242 142(2) . . ?
C254 C120 C118 64.7(19) . . ?
C242 C120 C118 77.1(12) . . ?
C254 C120 C138 60.1(19) . . ?
C242 C120 C138 149.9(13) . . ?
C118 C120 C138 120.7(8) . . ?
C254 C120 C130 161.7(19) . . ?
C242 C120 C130 46.1(12) . . ?
C118 C120 C130 120.3(6) . . ?
C138 C120 C130 106.6(7) . . ?
C254 C120 C260 54(2) . . ?
C242 C120 C260 155.3(18) . . ?
C118 C120 C260 116.0(16) . . ?
C138 C120 C260 5.9(18) . . ?
C130 C120 C260 112.5(15) . . ?
C254 C120 C252 160(2) . . ?
C242 C120 C252 45.2(14) . . ?
C118 C120 C252 118.4(11) . . ?
C138 C120 C252 106.8(11) . . ?
C130 C120 C252 2.9(12) . . ?
C260 C120 C252 112.6(17) . . ?
C254 C120 C253 36.0(19) . . ?
C242 C120 C253 105.8(14) . . ?
C118 C120 C253 29.8(7) . . ?
C138 C120 C253 91.2(9) . . ?
C130 C120 C253 143.1(8) . . ?
C260 C120 C253 86.4(17) . . ?
C252 C120 C253 140.4(12) . . ?
C247 C121 C256 134(3) . . ?
C247 C121 C108 45(3) . . ?
C256 C121 C108 159.6(10) . . ?
C247 C121 C117 80(3) . . ?
C256 C121 C117 53.6(9) . . ?
C108 C121 C117 121.3(7) . . ?
C247 C121 C132 160(3) . . ?
C256 C121 C132 56.0(10) . . ?
C108 C121 C132 118.7(6) . . ?
C117 C121 C132 108.0(6) . . ?
C247 C121 C253 66(3) . . ?
C256 C121 C253 149.6(13) . . ?
C108 C121 C253 21.2(6) . . ?
C117 C121 C253 139.6(9) . . ?
C132 C121 C253 98.2(9) . . ?
C247 C121 C246 29(3) . . ?
C256 C121 C246 104.7(11) . . ?
C108 C121 C246 69.7(7) . . ?
C117 C121 C246 52.2(6) . . ?
C132 C121 C246 148.6(6) . . ?
C253 C121 C246 90.0(10) . . ?
C247 C121 C259 160(3) . . ?
C256 C121 C259 42.6(12) . . ?
C108 C121 C259 129.4(9) . . ?
C117 C121 C259 94.1(8) . . ?
C132 C121 C259 13.9(7) . . ?
C253 C121 C259 110.0(11) . . ?
C246 C121 C259 137.7(9) . . ?
C229 C122 C212 148.9(18) . . ?
C229 C122 C131 78.5(10) . . ?
C212 C122 C131 118.6(17) . . ?
C229 C122 C110 42.6(9) . . ?
C212 C122 C110 110.4(15) . . ?
C131 C122 C110 119.2(6) . . ?
C229 C122 C111 147.6(11) . . ?
C212 C122 C111 2.0(18) . . ?
C131 C122 C111 120.6(7) . . ?
C110 C122 C111 108.5(6) . . ?
C229 C122 C207 104.6(11) . . ?
C212 C122 C207 90.4(17) . . ?
C131 C122 C207 28.3(6) . . ?
C110 C122 C207 140.0(7) . . ?
C111 C122 C207 92.4(8) . . ?
C111 C123 C127 108.9(7) . . ?
C111 C123 C125 108.7(5) . . ?
C127 C123 C125 102.7(8) . . ?
C111 C123 C206 99.5(12) . . ?
C127 C123 C206 107.0(15) . . ?
C125 C123 C206 9.3(13) . . ?
C111 C123 C212 10.5(11) . . ?
C127 C123 C212 98.9(11) . . ?
C125 C123 C212 115.4(11) . . ?
C206 C123 C212 106.3(15) . . ?
C111 C123 C202 113.2(19) . . ?
C127 C123 C202 6(2) . . ?
C125 C123 C202 98(2) . . ?
C206 C123 C202 102(2) . . ?
C212 C123 C202 103(2) . . ?
C111 C123 P1 113.6(4) . . ?
C127 C123 P1 108.9(5) . . ?
C125 C123 P1 113.3(5) . . ?
C206 C123 P1 118.3(13) . . ?
C212 C123 P1 115.4(11) . . ?
C202 C123 P1 109.3(19) . . ?
C244 C124 C215 113(3) . . ?
C244 C124 C135 95(3) . . ?
C215 C124 C135 18.1(14) . . ?
C244 C124 C256 79(3) . . ?
C215 C124 C256 156.0(17) . . ?
C135 C124 C256 156.0(8) . . ?
C244 C124 C117 31(3) . . ?
C215 C124 C117 138.6(16) . . ?
C135 C124 C117 121.1(7) . . ?
C256 C124 C117 48.2(7) . . ?
C244 C124 C137 137(3) . . ?
C215 C124 C137 103.8(16) . . ?
C135 C124 C137 119.8(8) . . ?
C256 C124 C137 59.7(8) . . ?
C117 C124 C137 107.1(5) . . ?
C244 C124 C219 154(3) . . ?
C215 C124 C219 48.6(15) . . ?
C135 C124 C219 65.3(7) . . ?
C256 C124 C219 112.7(9) . . ?
C117 C124 C219 150.0(7) . . ?
C137 C124 C219 55.2(6) . . ?
C244 C124 C231 16(2) . . ?
C215 C124 C231 101.7(16) . . ?
C135 C124 C231 83.8(8) . . ?
C256 C124 C231 84.6(10) . . ?
C117 C124 C231 37.7(6) . . ?
C137 C124 C231 138.1(7) . . ?
C219 C124 C231 138.8(8) . . ?
C112 C125 C128 117.8(9) . . ?
C112 C125 C205 100.6(12) . . ?
C128 C125 C205 17.9(8) . . ?
C112 C125 C123 123.5(8) . . ?
C128 C125 C123 111.1(8) . . ?
C205 C125 C123 128.6(12) . . ?
C112 C125 C211 10.1(12) . . ?
C128 C125 C211 125.3(14) . . ?
C205 C125 C211 108.9(16) . . ?
C123 C125 C211 113.4(12) . . ?
C231 C126 C129 100.4(12) . . ?
C231 C126 C107 24.0(9) . . ?
C129 C126 C107 123.0(9) . . ?
C231 C126 C112 130.1(14) . . ?
C129 C126 C112 120.3(10) . . ?
C107 C126 C112 106.8(9) . . ?
C231 C126 C210 122.2(14) . . ?
C129 C126 C210 23.5(6) . . ?
C107 C126 C210 142.3(11) . . ?
C112 C126 C210 97.0(11) . . ?
C231 C126 C211 119.6(16) . . ?
C129 C126 C211 129.0(14) . . ?
C107 C126 C211 96.2(12) . . ?
C112 C126 C211 10.6(11) . . ?
C210 C126 C211 106.3(15) . . ?
C146 C127 C203 93.9(13) . . ?
C146 C127 C133 117.9(11) . . ?
C203 C127 C133 25.7(8) . . ?
C146 C127 C123 128.8(11) . . ?
C203 C127 C123 132.7(14) . . ?
C133 C127 C123 107.0(10) . . ?
C146 C127 C207 22.8(7) . . ?
C203 C127 C207 114.6(15) . . ?
C133 C127 C207 135.9(12) . . ?
C123 C127 C207 105.9(12) . . ?
C204 C128 C134 81.0(10) . . ?
C204 C128 C125 147.1(12) . . ?
C134 C128 C125 121.7(8) . . ?
C204 C128 C133 40.7(10) . . ?
C134 C128 C133 119.9(6) . . ?
C125 C128 C133 108.7(7) . . ?
C204 C128 C206 147.5(18) . . ?
C134 C128 C206 114.2(15) . . ?
C125 C128 C206 8.4(15) . . ?
C133 C128 C206 112.3(15) . . ?
C204 C128 C210 107.7(12) . . ?
C134 C128 C210 28.4(6) . . ?
C125 C128 C210 93.3(9) . . ?
C133 C128 C210 141.9(7) . . ?
C206 C128 C210 86.2(15) . . ?
C210 C129 C213 91(2) . . ?
C210 C129 C126 98(2) . . ?
C213 C129 C126 156.1(11) . . ?
C210 C129 C134 25.4(19) . . ?
C213 C129 C134 66.0(9) . . ?
C126 C129 C134 120.0(8) . . ?
C210 C129 C135 133(2) . . ?
C213 C129 C135 43.3(9) . . ?
C126 C129 C135 119.7(8) . . ?
C134 C129 C135 107.7(5) . . ?
C210 C129 C222 90(2) . . ?
C213 C129 C222 158.9(18) . . ?
C126 C129 C222 8.4(17) . . ?
C134 C129 C222 112.1(15) . . ?
C135 C129 C222 127.4(15) . . ?
C210 C129 C215 136(2) . . ?
C213 C129 C215 48.9(11) . . ?
C126 C129 C215 113.1(12) . . ?
C134 C129 C215 111.6(10) . . ?
C135 C129 C215 6.8(10) . . ?
C222 C129 C215 120.7(17) . . ?
C210 C129 C231 134(2) . . ?
C213 C129 C231 122.9(11) . . ?
C126 C129 C231 38.7(8) . . ?
C134 C129 C231 147.2(7) . . ?
C135 C129 C231 81.4(7) . . ?
C222 C129 C231 46.9(15) . . ?
C215 C129 C231 75.1(11) . . ?
C210 C129 C205 12.6(19) . . ?
C213 C129 C205 95.0(12) . . ?
C126 C129 C205 89.9(10) . . ?
C134 C129 C205 30.3(8) . . ?
C135 C129 C205 132.4(9) . . ?
C222 C129 C205 81.9(17) . . ?
C215 C129 C205 133.9(12) . . ?
C231 C129 C205 122.6(10) . . ?
C242 C130 C116 83.6(12) . . ?
C242 C130 C149 143.4(14) . . ?
C116 C130 C149 122.2(9) . . ?
C242 C130 C120 38.7(11) . . ?
C116 C130 C120 120.2(7) . . ?
C149 C130 C120 106.4(8) . . ?
C242 C130 C255 147.9(18) . . ?
C116 C130 C255 114.3(14) . . ?
C149 C130 C255 8.0(16) . . ?
C120 C130 C255 112.7(14) . . ?
C242 C130 C251 112.6(14) . . ?
C116 C130 C251 30.3(7) . . ?
C149 C130 C251 92.4(10) . . ?
C120 C130 C251 144.3(9) . . ?
C255 C130 C251 84.5(15) . . ?
C207 C131 C226 94(2) . . ?
C207 C131 C122 107.8(14) . . ?
C226 C131 C122 14.3(16) . . ?
C207 C131 C144 121.0(13) . . ?
C226 C131 C144 132.6(16) . . ?
C122 C131 C144 119.7(6) . . ?
C207 C131 C146 13.4(12) . . ?
C226 C131 C146 106.4(16) . . ?
C122 C131 C146 120.1(6) . . ?
C144 C131 C146 108.0(5) . . ?
C207 C131 C217 64.6(14) . . ?
C226 C131 C217 150.5(18) . . ?
C122 C131 C217 156.5(8) . . ?
C144 C131 C217 57.7(7) . . ?
C146 C131 C217 51.2(7) . . ?
C207 C131 C229 146.4(14) . . ?
C226 C131 C229 58.7(15) . . ?
C122 C131 C229 44.6(7) . . ?
C144 C131 C229 76.1(7) . . ?
C146 C131 C229 152.8(7) . . ?
C217 C131 C229 130.8(9) . . ?
C207 C131 C224 108.6(15) . . ?
C226 C131 C224 139.9(17) . . ?
C122 C131 C224 128.7(9) . . ?
C144 C131 C224 12.4(8) . . ?
C146 C131 C224 95.6(8) . . ?
C217 C131 C224 45.7(10) . . ?
C229 C131 C224 86.7(10) . . ?
C259 C132 C260 98(3) . . ?
C259 C132 C256 87(2) . . ?
C260 C132 C256 163(2) . . ?
C259 C132 C138 102(2) . . ?
C260 C132 C138 8(2) . . ?
C256 C132 C138 154.6(10) . . ?
C259 C132 C137 23(2) . . ?
C260 C132 C137 119(2) . . ?
C256 C132 C137 64.3(9) . . ?
C138 C132 C137 120.8(8) . . ?
C259 C132 C121 130(2) . . ?
C260 C132 C121 126(2) . . ?
C256 C132 C121 43.8(8) . . ?
C138 C132 C121 119.5(8) . . ?
C137 C132 C121 106.9(5) . . ?
C259 C132 C254 139(2) . . ?
C260 C132 C254 45(2) . . ?
C256 C132 C254 122.5(11) . . ?
C138 C132 C254 39.4(8) . . ?
C137 C132 C254 149.4(7) . . ?
C121 C132 C254 80.8(7) . . ?
C259 C132 C257 14(2) . . ?
C260 C132 C257 90(2) . . ?
C256 C132 C257 92.1(12) . . ?
C138 C132 C257 92.0(10) . . ?
C137 C132 C257 29.1(8) . . ?
C121 C132 C257 131.3(9) . . ?
C254 C132 C257 126.4(10) . . ?
C259 C132 C247 132(2) . . ?
C260 C132 C247 122(2) . . ?
C256 C132 C247 47.2(9) . . ?
C138 C132 C247 114.6(10) . . ?
C137 C132 C247 108.9(8) . . ?
C121 C132 C247 5.6(7) . . ?
C254 C132 C247 76.4(9) . . ?
C257 C132 C247 131.4(10) . . ?
C203 C133 C204 135(2) . . ?
C203 C133 C202 57(3) . . ?
C204 C133 C202 158(3) . . ?
C203 C133 C143 61.1(19) . . ?
C204 C133 C143 74.1(11) . . ?
C202 C133 C143 115(3) . . ?
C203 C133 C128 163.3(19) . . ?
C204 C133 C128 49.2(11) . . ?
C202 C133 C128 114(2) . . ?
C143 C133 C128 121.2(6) . . ?
C203 C133 C127 62.3(19) . . ?
C204 C133 C127 152.9(12) . . ?
C202 C133 C127 6(3) . . ?
C143 C133 C127 120.2(8) . . ?
C128 C133 C127 107.9(7) . . ?
C203 C133 C205 161(2) . . ?
C204 C133 C205 44.7(13) . . ?
C202 C133 C205 117(3) . . ?
C143 C133 C205 115.7(10) . . ?
C128 C133 C205 5.8(10) . . ?
C127 C133 C205 111.1(11) . . ?
C203 C133 C208 33.2(19) . . ?
C204 C133 C208 102.0(13) . . ?
C202 C133 C208 86(3) . . ?
C143 C133 C208 29.4(7) . . ?
C128 C133 C208 143.2(8) . . ?
C127 C133 C208 90.9(9) . . ?
C205 C133 C208 137.4(11) . . ?
C210 C134 C205 91.2(19) . . ?
C210 C134 C128 105.3(14) . . ?
C205 C134 C128 14.9(14) . . ?
C210 C134 C129 16.9(12) . . ?
C205 C134 C129 106.6(14) . . ?
C128 C134 C129 120.0(6) . . ?
C210 C134 C213 66.3(14) . . ?
C205 C134 C213 151.1(16) . . ?
C128 C134 C213 156.4(8) . . ?
C129 C134 C213 49.5(7) . . ?
C210 C134 C140 125.4(13) . . ?
C205 C134 C140 133.4(14) . . ?
C128 C134 C140 119.0(6) . . ?
C129 C134 C140 108.5(5) . . ?
C213 C134 C140 60.2(7) . . ?
C210 C134 C204 143.0(14) . . ?
C205 C134 C204 56.5(14) . . ?
C128 C134 C204 41.6(7) . . ?
C129 C134 C204 150.9(7) . . ?
C213 C134 C204 134.7(9) . . ?
C140 C134 C204 78.2(7) . . ?
C210 C134 C214 112.3(15) . . ?
C205 C134 C214 141.7(16) . . ?
C128 C134 C214 128.5(9) . . ?
C129 C134 C214 95.5(8) . . ?
C213 C134 C214 47.5(10) . . ?
C140 C134 C214 13.1(8) . . ?
C204 C134 C214 89.4(10) . . ?
C210 C134 C209 149.5(14) . . ?
C205 C134 C209 102.1(15) . . ?
C128 C134 C209 87.4(8) . . ?
C129 C134 C209 135.2(7) . . ?
C213 C134 C209 90.9(9) . . ?
C140 C134 C209 31.9(7) . . ?
C204 C134 C209 46.3(9) . . ?
C214 C134 C209 43.6(9) . . ?
C215 C135 C213 144(4) . . ?
C215 C135 C124 37(4) . . ?
C213 C135 C124 161.2(11) . . ?
C215 C135 C136 88(4) . . ?
C213 C135 C136 56.0(10) . . ?
C124 C135 C136 120.8(8) . . ?
C215 C135 C129 154(4) . . ?
C213 C135 C129 54.6(10) . . ?
C124 C135 C129 118.6(7) . . ?
C136 C135 C129 108.3(6) . . ?
C215 C135 C244 58(4) . . ?
C213 C135 C244 149.2(14) . . ?
C124 C135 C244 21.4(7) . . ?
C136 C135 C244 139.3(10) . . ?
C129 C135 C244 97.9(10) . . ?
C215 C135 C219 39(4) . . ?
C213 C135 C219 105.1(12) . . ?
C124 C135 C219 72.1(8) . . ?
C136 C135 C219 49.6(7) . . ?
C129 C135 C219 148.4(7) . . ?
C244 C135 C219 92.6(11) . . ?
C215 C135 C210 158(3) . . ?
C213 C135 C210 42.0(12) . . ?
C124 C135 C210 128.4(8) . . ?
C136 C135 C210 94.8(8) . . ?
C129 C135 C210 13.5(7) . . ?
C244 C135 C210 108.9(12) . . ?
C219 C135 C210 136.9(9) . . ?
C214 C136 C216 82.3(17) . . ?
C214 C136 C213 79.4(15) . . ?
C216 C136 C213 155.6(14) . . ?
C214 C136 C151 108.3(14) . . ?
C216 C136 C151 26.7(9) . . ?
C213 C136 C151 157.1(9) . . ?
C214 C136 C219 146.1(15) . . ?
C216 C136 C219 67.3(12) . . ?
C213 C136 C219 124.0(12) . . ?
C151 C136 C219 40.6(8) . . ?
C214 C136 C135 122.1(13) . . ?
C216 C136 C135 144.0(12) . . ?
C213 C136 C135 44.2(9) . . ?
C151 C136 C135 119.8(6) . . ?
C219 C136 C135 80.5(9) . . ?
C214 C136 C140 13.5(13) . . ?
C216 C136 C140 94.7(12) . . ?
C213 C136 C140 66.0(9) . . ?
C151 C136 C140 120.0(6) . . ?
C219 C136 C140 153.1(9) . . ?
C135 C136 C140 108.6(6) . . ?
C214 C136 C215 140.4(16) . . ?
C216 C136 C215 125.8(15) . . ?
C213 C136 C215 64.4(12) . . ?
C151 C136 C215 100.2(10) . . ?
C219 C136 C215 60.3(12) . . ?
C135 C136 C215 20.3(8) . . ?
C140 C136 C215 127.3(10) . . ?
C259 C137 C257 94(2) . . ?
C259 C137 C148 107.2(15) . . ?
C257 C137 C148 14.6(14) . . ?
C259 C137 C256 65.8(15) . . ?
C257 C137 C256 152.5(17) . . ?
C148 C137 C256 155.5(8) . . ?
C259 C137 C132 15.2(13) . . ?
C257 C137 C132 107.2(15) . . ?
C148 C137 C132 119.6(6) . . ?
C256 C137 C132 50.8(7) . . ?
C259 C137 C124 123.8(14) . . ?
C257 C137 C124 133.7(15) . . ?
C148 C137 C124 119.2(6) . . ?
C256 C137 C124 58.7(7) . . ?
C132 C137 C124 108.6(5) . . ?
C259 C137 C219 146.9(15) . . ?
C257 C137 C219 57.7(14) . . ?
C148 C137 C219 43.2(7) . . ?
C256 C137 C219 132.7(10) . . ?
C132 C137 C219 152.6(8) . . ?
C124 C137 C219 77.3(8) . . ?
C259 C137 C244 112.4(16) . . ?
C257 C137 C244 141.3(16) . . ?
C148 C137 C244 127.6(9) . . ?
C256 C137 C244 47.6(10) . . ?
C132 C137 C244 97.2(9) . . ?
C124 C137 C244 11.4(8) . . ?
C219 C137 C244 87.2(10) . . ?
C259 C137 C215 147.6(15) . . ?
C257 C137 C215 104.3(16) . . ?
C148 C137 C215 89.7(10) . . ?
C256 C137 C215 87.3(11) . . ?
C132 C137 C215 133.7(9) . . ?
C124 C137 C215 29.9(8) . . ?
C219 C137 C215 47.4(11) . . ?
C244 C137 C215 40.0(11) . . ?
C254 C138 C132 95.1(13) . . ?
C254 C138 C139 137.8(14) . . ?
C132 C138 C139 116.7(11) . . ?
C254 C138 C120 26.5(9) . . ?
C132 C138 C120 120.0(11) . . ?
C139 C138 C120 112.5(10) . . ?
C254 C138 C258 127.7(19) . . ?
C132 C138 C258 127.5(16) . . ?
C139 C138 C258 11.3(15) . . ?
C120 C138 C258 101.7(16) . . ?
C254 C138 C259 115.5(15) . . ?
C132 C138 C259 21.3(7) . . ?
C139 C138 C259 95.8(12) . . ?
C120 C138 C259 138.4(12) . . ?
C258 C138 C259 106.9(17) . . ?
C145 C139 C138 126.9(10) . . ?
C145 C139 C250 12.4(13) . . ?
C138 C139 C250 115.3(15) . . ?
C145 C139 C149 118.4(10) . . ?
C138 C139 C149 103.3(10) . . ?
C250 C139 C149 130.0(14) . . ?
C145 C139 C260 118.3(18) . . ?
C138 C139 C260 10.9(17) . . ?
C250 C139 C260 106(2) . . ?
C149 C139 C260 114.2(16) . . ?
C145 C139 C255 108.9(15) . . ?
C138 C139 C255 111.6(16) . . ?
C250 C139 C255 120.6(18) . . ?
C149 C139 C255 9.5(15) . . ?
C260 C139 C255 122(2) . . ?
C214 C140 C209 121(3) . . ?
C214 C140 C141 100(3) . . ?
C209 C140 C141 21.4(11) . . ?
C214 C140 C136 24(2) . . ?
C209 C140 C136 140.3(13) . . ?
C141 C140 C136 120.1(7) . . ?
C214 C140 C213 72(3) . . ?
C209 C140 C213 153.9(15) . . ?
C141 C140 C213 156.3(8) . . ?
C136 C140 C213 48.9(7) . . ?
C214 C140 C134 130(3) . . ?
C209 C140 C134 100.8(14) . . ?
C141 C140 C134 120.2(7) . . ?
C136 C140 C134 106.9(5) . . ?
C213 C140 C134 59.2(7) . . ?
C214 C140 C204 155(2) . . ?
C209 C140 C204 46.5(13) . . ?
C141 C140 C204 66.5(7) . . ?
C136 C140 C204 147.8(6) . . ?
C213 C140 C204 111.2(9) . . ?
C134 C140 C204 54.3(6) . . ?
C214 C140 C216 18(2) . . ?
C209 C140 C216 104.3(14) . . ?
C141 C140 C216 83.2(8) . . ?
C136 C140 C216 37.4(7) . . ?
C213 C140 C216 85.2(10) . . ?
C134 C140 C216 138.0(8) . . ?
C204 C140 C216 138.5(9) . . ?
C209 C141 C218 134(3) . . ?
C209 C141 C140 45(3) . . ?
C218 C141 C140 160.8(10) . . ?
C209 C141 C142 161(3) . . ?
C218 C141 C142 55.0(10) . . ?
C140 C141 C142 119.9(7) . . ?
C209 C141 C143 79(3) . . ?
C218 C141 C143 55.4(9) . . ?
C140 C141 C143 120.2(7) . . ?
C142 C141 C143 108.8(7) . . ?
C209 C141 C214 65(3) . . ?
C218 C141 C214 149.9(13) . . ?
C140 C141 C214 20.6(7) . . ?
C142 C141 C214 99.7(9) . . ?
C143 C141 C214 137.5(10) . . ?
C209 C141 C204 31(3) . . ?
C218 C141 C204 103.4(11) . . ?
C140 C141 C204 71.5(8) . . ?
C142 C141 C204 147.3(7) . . ?
C143 C141 C204 49.1(6) . . ?
C214 C141 C204 90.6(10) . . ?
C209 C141 C220 160(3) . . ?
C218 C141 C220 44.0(11) . . ?
C140 C141 C220 128.4(9) . . ?
C142 C141 C220 11.8(7) . . ?
C143 C141 C220 97.0(8) . . ?
C214 C141 C220 108.9(11) . . ?
C204 C141 C220 137.2(9) . . ?
C220 C142 C218 95(2) . . ?
C220 C142 C152 89(2) . . ?
C218 C142 C152 157.4(10) . . ?
C220 C142 C230 101(3) . . ?
C218 C142 C230 152(2) . . ?
C152 C142 C230 12(2) . . ?
C220 C142 C154 31(2) . . ?
C218 C142 C154 64.8(9) . . ?
C152 C142 C154 116.1(9) . . ?
C230 C142 C154 127.0(17) . . ?
C220 C142 C141 138(2) . . ?
C218 C142 C141 44.1(9) . . ?
C152 C142 C141 123.8(8) . . ?
C230 C142 C141 112.7(18) . . ?
C154 C142 C141 107.4(5) . . ?
C220 C142 C209 139(2) . . ?
C218 C142 C209 47.4(10) . . ?
C152 C142 C209 119.1(10) . . ?
C230 C142 C209 108.3(19) . . ?
C154 C142 C209 109.2(8) . . ?
C141 C142 C209 5.4(8) . . ?
C220 C142 C216 131(2) . . ?
C218 C142 C216 122.4(11) . . ?
C152 C142 C216 44.1(9) . . ?
C230 C142 C216 32.5(17) . . ?
C154 C142 C216 147.6(7) . . ?
C141 C142 C216 80.4(8) . . ?
C209 C142 C216 76.2(10) . . ?
C220 C142 C238 13(2) . . ?
C218 C142 C238 94.5(14) . . ?
C152 C142 C238 84.8(12) . . ?
C230 C142 C238 96(2) . . ?
C154 C142 C238 31.3(10) . . ?
C141 C142 C238 132.9(11) . . ?
C209 C142 C238 132.5(12) . . ?
C216 C142 C238 122.6(12) . . ?
C208 C143 C218 79.1(15) . . ?
C208 C143 C203 80.8(16) . . ?
C218 C143 C203 153.1(13) . . ?
C208 C143 C133 108.2(13) . . ?
C218 C143 C133 154.9(9) . . ?
C203 C143 C133 28.3(9) . . ?
C208 C143 C153 13.6(13) . . ?
C218 C143 C153 65.6(9) . . ?
C203 C143 C153 93.0(11) . . ?
C133 C143 C153 119.4(6) . . ?
C208 C143 C209 142.0(16) . . ?
C218 C143 C209 65.9(11) . . ?
C203 C143 C209 126.0(14) . . ?
C133 C143 C209 98.5(10) . . ?
C153 C143 C209 128.7(10) . . ?
C208 C143 C141 121.7(13) . . ?
C218 C143 C141 43.9(8) . . ?
C203 C143 C141 145.1(11) . . ?
C133 C143 C141 119.5(6) . . ?
C153 C143 C141 108.2(6) . . ?
C209 C143 C141 22.1(7) . . ?
C208 C143 C204 143.8(15) . . ?
C218 C143 C204 124.3(12) . . ?
C203 C143 C204 67.0(12) . . ?
C133 C143 C204 38.8(7) . . ?
C153 C143 C204 150.2(8) . . ?
C209 C143 C204 60.2(11) . . ?
C141 C143 C204 81.9(9) . . ?
C224 C144 C235 112(3) . . ?
C224 C144 C115 95(2) . . ?
C235 C144 C115 17.1(15) . . ?
C224 C144 C217 75(2) . . ?
C235 C144 C217 157.3(18) . . ?
C115 C144 C217 156.3(9) . . ?
C224 C144 C156 30(2) . . ?
C235 C144 C156 136.6(16) . . ?
C115 C144 C156 120.7(7) . . ?
C217 C144 C156 45.6(7) . . ?
C224 C144 C131 137(2) . . ?
C235 C144 C131 104.4(15) . . ?
C115 C144 C131 120.3(7) . . ?
C217 C144 C131 62.6(8) . . ?
C156 C144 C131 107.2(5) . . ?
C224 C144 C229 154(2) . . ?
C235 C144 C229 49.4(15) . . ?
C115 C144 C229 65.8(7) . . ?
C217 C144 C229 115.5(9) . . ?
C156 C144 C229 149.6(7) . . ?
C131 C144 C229 55.1(6) . . ?
C249 C145 C139 131.3(18) . . ?
C249 C145 C155 5.4(19) . . ?
C139 C145 C155 125.9(9) . . ?
C249 C145 C148 101.8(18) . . ?
C139 C145 C148 116.2(8) . . ?
C155 C145 C148 105.7(8) . . ?
C249 C145 C258 122(2) . . ?
C139 C145 C258 10.0(17) . . ?
C155 C145 C258 116.7(17) . . ?
C148 C145 C258 125.5(15) . . ?
C249 C145 C257 118.6(19) . . ?
C139 C145 C257 99.4(11) . . ?
C155 C145 C257 122.0(11) . . ?
C148 C145 C257 17.4(8) . . ?
C258 C145 C257 109.0(17) . . ?
C207 C146 C217 87(2) . . ?
C207 C146 C127 99(2) . . ?
C217 C146 C127 157.4(10) . . ?
C207 C146 C202 109(3) . . ?
C217 C146 C202 151(3) . . ?
C127 C146 C202 11(3) . . ?
C207 C146 C147 128(2) . . ?
C217 C146 C147 42.8(8) . . ?
C127 C146 C147 122.5(9) . . ?
C202 C146 C147 112(2) . . ?
C207 C146 C131 21(2) . . ?
C217 C146 C131 65.9(9) . . ?
C127 C146 C131 118.4(9) . . ?
C202 C146 C131 128(2) . . ?
C147 C146 C131 107.2(5) . . ?
C207 C146 C203 137(2) . . ?
C217 C146 C203 120.8(11) . . ?
C127 C146 C203 43.4(9) . . ?
C202 C146 C203 33(2) . . ?
C147 C146 C203 79.7(7) . . ?
C131 C146 C203 149.0(7) . . ?
C207 C146 C221 128(2) . . ?
C217 C146 C221 45.3(10) . . ?
C127 C146 C221 118.9(10) . . ?
C202 C146 C221 109(2) . . ?
C147 C146 C221 4.4(8) . . ?
C131 C146 C221 108.5(8) . . ?
C203 C146 C221 76.4(9) . . ?
C207 C146 C226 12(2) . . ?
C217 C146 C226 93.3(13) . . ?
C127 C146 C226 89.2(11) . . ?
C202 C146 C226 99(2) . . ?
C147 C146 C226 130.4(10) . . ?
C131 C146 C226 29.3(9) . . ?
C203 C146 C226 125.4(11) . . ?
C221 C146 C226 130.0(11) . . ?
C221 C147 C217 127(3) . . ?
C221 C147 C153 48(3) . . ?
C217 C147 C153 162.0(11) . . ?
C221 C147 C156 76(3) . . ?
C217 C147 C156 50.6(10) . . ?
C153 C147 C156 120.5(7) . . ?
C221 C147 C146 165(3) . . ?
C217 C147 C146 60.2(10) . . ?
C153 C147 C146 120.0(7) . . ?
C156 C147 C146 108.7(6) . . ?
C221 C147 C208 68(3) . . ?
C217 C147 C208 155.9(14) . . ?
C153 C147 C208 19.6(7) . . ?
C156 C147 C208 137.6(10) . . ?
C146 C147 C208 100.9(10) . . ?
C221 C147 C207 161(3) . . ?
C217 C147 C207 46.7(12) . . ?
C153 C147 C207 130.2(9) . . ?
C156 C147 C207 94.1(8) . . ?
C146 C147 C207 14.7(7) . . ?
C208 C147 C207 112.4(12) . . ?
C221 C147 C232 27(3) . . ?
C217 C147 C232 101.1(12) . . ?
C153 C147 C232 70.0(8) . . ?
C156 C147 C232 51.0(6) . . ?
C146 C147 C232 149.5(7) . . ?
C208 C147 C232 88.8(10) . . ?
C207 C147 C232 136.9(9) . . ?
C219 C148 C250 152.7(19) . . ?
C219 C148 C137 80.1(11) . . ?
C250 C148 C137 117.9(18) . . ?
C219 C148 C151 41.6(10) . . ?
C250 C148 C151 113.2(16) . . ?
C137 C148 C151 119.5(6) . . ?
C219 C148 C145 147.6(12) . . ?
C250 C148 C145 5.3(17) . . ?
C137 C148 C145 119.7(7) . . ?
C151 C148 C145 108.8(7) . . ?
C219 C148 C259 106.8(12) . . ?
C250 C148 C259 90.0(18) . . ?
C137 C148 C259 28.0(7) . . ?
C151 C148 C259 141.4(8) . . ?
C145 C148 C259 92.0(8) . . ?
C258 C149 C252 130(2) . . ?
C258 C149 C130 112(2) . . ?
C252 C149 C130 17.8(10) . . ?
C258 C149 C150 120(2) . . ?
C252 C149 C150 100.9(14) . . ?
C130 C149 C150 117.4(10) . . ?
C258 C149 C139 4(2) . . ?
C252 C149 C139 128.1(14) . . ?
C130 C149 C139 111.1(10) . . ?
C150 C149 C139 118.5(10) . . ?
C258 C149 C245 110(2) . . ?
C252 C149 C245 110.1(18) . . ?
C130 C149 C245 125.8(15) . . ?
C150 C149 C245 10.3(14) . . ?
C139 C149 C245 108.2(14) . . ?
C255 C150 C157 125.2(19) . . ?
C255 C150 C149 2(2) . . ?
C157 C150 C149 122.7(10) . . ?
C255 C150 C158 118.8(19) . . ?
C157 C150 C158 105.0(9) . . ?
C149 C150 C158 120.7(10) . . ?
C255 C150 C248 116(3) . . ?
C157 C150 C248 10(2) . . ?
C149 C150 C248 113.3(19) . . ?
C158 C150 C248 114.5(18) . . ?
C255 C150 C239 110(2) . . ?
C157 C150 C239 111.5(17) . . ?
C149 C150 C239 111.8(17) . . ?
C158 C150 C239 9.0(18) . . ?
C248 C150 C239 121(2) . . ?
C216 C151 C219 133(3) . . ?
C216 C151 C230 59(3) . . ?
C219 C151 C230 158(2) . . ?
C216 C151 C136 60(2) . . ?
C219 C151 C136 73.2(11) . . ?
C230 C151 C136 117(2) . . ?
C216 C151 C148 161(2) . . ?
C219 C151 C148 50.7(11) . . ?
C230 C151 C148 111(2) . . ?
C136 C151 C148 120.8(6) . . ?
C216 C151 C152 64(2) . . ?
C219 C151 C152 152.3(13) . . ?
C230 C151 C152 6(2) . . ?
C136 C151 C152 120.9(8) . . ?
C148 C151 C152 105.4(7) . . ?
C216 C151 C257 159(2) . . ?
C219 C151 C257 44.8(13) . . ?
C230 C151 C257 116(2) . . ?
C136 C151 C257 114.0(10) . . ?
C148 C151 C257 6.8(11) . . ?
C152 C151 C257 110.1(11) . . ?
C216 C151 C214 33(2) . . ?
C219 C151 C214 100.8(13) . . ?
C230 C151 C214 88(2) . . ?
C136 C151 C214 28.8(7) . . ?
C148 C151 C214 142.0(8) . . ?
C152 C151 C214 92.4(9) . . ?
C257 C151 C214 135.5(11) . . ?
C142 C152 C155 124.7(12) . . ?
C142 C152 C216 92.9(13) . . ?
C155 C152 C216 130.4(15) . . ?
C142 C152 C249 136.0(17) . . ?
C155 C152 C249 12.9(13) . . ?
C216 C152 C249 118.2(18) . . ?
C142 C152 C220 23.2(7) . . ?
C155 C152 C220 102.3(12) . . ?
C216 C152 C220 115.0(15) . . ?
C249 C152 C220 114.5(17) . . ?
C142 C152 C151 115.2(10) . . ?
C155 C152 C151 108.1(11) . . ?
C216 C152 C151 23.4(8) . . ?
C249 C152 C151 95.5(15) . . ?
C220 C152 C151 135.7(12) . . ?
C208 C153 C221 121(3) . . ?
C208 C153 C147 97(3) . . ?
C221 C153 C147 23.7(11) . . ?
C208 C153 C143 27(3) . . ?
C221 C153 C143 142.7(14) . . ?
C147 C153 C143 119.9(7) . . ?
C208 C153 C218 76(3) . . ?
C221 C153 C218 152.8(14) . . ?
C147 C153 C218 155.6(8) . . ?
C143 C153 C218 49.3(7) . . ?
C208 C153 C154 134(3) . . ?
C221 C153 C154 99.3(14) . . ?
C147 C153 C154 120.4(7) . . ?
C143 C153 C154 107.0(6) . . ?
C218 C153 C154 58.6(7) . . ?
C208 C153 C203 18(3) . . ?
C221 C153 C203 105.1(15) . . ?
C147 C153 C203 81.6(8) . . ?
C143 C153 C203 38.8(7) . . ?
C218 C153 C203 87.0(10) . . ?
C154 C153 C203 139.3(8) . . ?
C208 C153 C232 158(3) . . ?
C221 C153 C232 46.2(14) . . ?
C147 C153 C232 68.2(7) . . ?
C143 C153 C232 149.1(7) . . ?
C218 C153 C232 109.8(9) . . ?
C154 C153 C232 53.1(6) . . ?
C203 C153 C232 139.9(8) . . ?
C220 C154 C238 88.6(19) . . ?
C220 C154 C160 105.9(13) . . ?
C238 C154 C160 17.6(16) . . ?
C220 C154 C218 66.8(13) . . ?
C238 C154 C218 148.8(19) . . ?
C160 C154 C218 157.0(8) . . ?
C220 C154 C142 17.5(11) . . ?
C238 C154 C142 104.6(17) . . ?
C160 C154 C142 121.2(7) . . ?
C218 C154 C142 49.3(7) . . ?
C220 C154 C153 125.9(13) . . ?
C238 C154 C153 135.3(17) . . ?
C160 C154 C153 119.0(6) . . ?
C218 C154 C153 60.1(7) . . ?
C142 C154 C153 108.5(6) . . ?
C220 C154 C232 143.8(14) . . ?
C238 C154 C232 58.2(16) . . ?
C160 C154 C232 40.6(7) . . ?
C218 C154 C232 136.2(10) . . ?
C142 C154 C232 153.2(8) . . ?
C153 C154 C232 79.4(8) . . ?
C220 C154 C208 114.4(14) . . ?
C238 C154 C208 142.6(18) . . ?
C160 C154 C208 127.8(9) . . ?
C218 C154 C208 48.8(10) . . ?
C142 C154 C208 97.1(9) . . ?
C153 C154 C208 11.5(8) . . ?
C232 C154 C208 89.6(10) . . ?
C220 C154 C221 151.7(14) . . ?
C238 C154 C221 103.2(17) . . ?
C160 C154 C221 86.2(8) . . ?
C218 C154 C221 92.0(10) . . ?
C142 C154 C221 137.0(8) . . ?
C153 C154 C221 33.1(7) . . ?
C232 C154 C221 46.2(10) . . ?
C208 C154 C221 43.6(9) . . ?
C239 C155 C152 117(2) . . ?
C239 C155 C158 4(3) . . ?
C152 C155 C158 120.1(12) . . ?
C239 C155 C145 120(2) . . ?
C152 C155 C145 112.0(10) . . ?
C158 C155 C145 116.4(9) . . ?
C239 C155 C230 123(3) . . ?
C152 C155 C230 8(2) . . ?
C158 C155 C230 126.7(18) . . ?
C145 C155 C230 104.2(17) . . ?
C239 C155 C250 129(3) . . ?
C152 C155 C250 102.4(14) . . ?
C158 C155 C250 125.4(13) . . ?
C145 C155 C250 9.9(13) . . ?
C230 C155 C250 94.6(19) . . ?
C224 C156 C217 85.1(16) . . ?
C224 C156 C237 81.0(17) . . ?
C217 C156 C237 158.9(14) . . ?
C224 C156 C159 104.0(14) . . ?
C217 C156 C159 157.1(10) . . ?
C237 C156 C159 23.6(9) . . ?
C224 C156 C221 149.3(17) . . ?
C217 C156 C221 67.7(12) . . ?
C237 C156 C221 120.2(14) . . ?
C159 C156 C221 96.9(11) . . ?
C224 C156 C147 127.5(14) . . ?
C217 C156 C147 44.2(9) . . ?
C237 C156 C147 141.0(11) . . ?
C159 C156 C147 119.0(7) . . ?
C221 C156 C147 23.5(8) . . ?
C224 C156 C144 18.7(13) . . ?
C217 C156 C144 66.6(10) . . ?
C237 C156 C144 98.2(11) . . ?
C159 C156 C144 120.1(6) . . ?
C221 C156 C144 131.3(11) . . ?
C147 C156 C144 108.9(6) . . ?
C224 C156 C232 141.1(15) . . ?
C217 C156 C232 124.8(13) . . ?
C237 C156 C232 62.6(11) . . ?
C159 C156 C232 39.0(7) . . ?
C221 C156 C232 58.3(12) . . ?
C147 C156 C232 81.2(8) . . ?
C144 C156 C232 152.0(8) . . ?
C237 C157 C150 133.6(14) . . ?
C237 C157 C119 97.8(13) . . ?
C150 C157 C119 117.8(11) . . ?
C237 C157 C159 22.4(9) . . ?
C150 C157 C159 112.0(9) . . ?
C119 C157 C159 118.5(10) . . ?
C237 C157 C245 122.0(19) . . ?
C150 C157 C245 12.0(14) . . ?
C119 C157 C245 128.1(16) . . ?
C159 C157 C245 100.1(16) . . ?
C237 C157 C251 121.7(15) . . ?
C150 C157 C251 93.4(12) . . ?
C119 C157 C251 25.1(7) . . ?
C159 C157 C251 140.1(12) . . ?
C245 C157 C251 104.4(17) . . ?
C245 C158 C155 120(2) . . ?
C245 C158 C160 111.2(19) . . ?
C155 C158 C160 116.7(10) . . ?
C245 C158 C238 128(2) . . ?
C155 C158 C238 98.1(14) . . ?
C160 C158 C238 19.1(11) . . ?
C245 C158 C150 2(2) . . ?
C155 C158 C150 120.0(10) . . ?
C160 C158 C150 110.0(9) . . ?
C238 C158 C150 127.0(14) . . ?
C245 C158 C249 112(2) . . ?
C155 C158 C249 8.0(14) . . ?
C160 C158 C249 123.1(14) . . ?
C238 C158 C249 104.9(17) . . ?
C150 C158 C249 112.1(13) . . ?
C237 C159 C232 143(3) . . ?
C237 C159 C156 66(3) . . ?
C232 C159 C156 77.8(11) . . ?
C237 C159 C157 60(3) . . ?
C232 C159 C157 149.5(13) . . ?
C156 C159 C157 121.1(8) . . ?
C237 C159 C160 163(3) . . ?
C232 C159 C160 46.1(11) . . ?
C156 C159 C160 121.0(6) . . ?
C157 C159 C160 105.9(7) . . ?
C237 C159 C248 53(3) . . ?
C232 C159 C248 154(2) . . ?
C156 C159 C248 113.9(19) . . ?
C157 C159 C248 7(2) . . ?
C160 C159 C248 112.6(17) . . ?
C237 C159 C224 37(3) . . ?
C232 C159 C224 106.8(13) . . ?
C156 C159 C224 30.0(7) . . ?
C157 C159 C224 91.6(10) . . ?
C160 C159 C224 144.2(8) . . ?
C248 C159 C224 84.2(19) . . ?
C237 C159 C238 160(3) . . ?
C232 C159 C238 43.4(14) . . ?
C156 C159 C238 116.3(12) . . ?
C157 C159 C238 107.4(13) . . ?
C160 C159 C238 5.7(12) . . ?
C248 C159 C238 113.8(19) . . ?
C224 C159 C238 138.6(13) . . ?
C232 C160 C154 80.5(11) . . ?
C232 C160 C158 147.1(13) . . ?
C154 C160 C158 121.3(9) . . ?
C232 C160 C159 42.2(11) . . ?
C154 C160 C159 120.1(7) . . ?
C158 C160 C159 107.0(8) . . ?
C232 C160 C239 153.6(19) . . ?
C154 C160 C239 108.9(15) . . ?
C158 C160 C239 12.4(15) . . ?
C159 C160 C239 117.3(15) . . ?
C232 C160 C220 109.1(13) . . ?
C154 C160 C220 29.9(7) . . ?
C158 C160 C220 91.7(9) . . ?
C159 C160 C220 143.1(8) . . ?
C239 C160 C220 79.4(15) . . ?
C232 C160 C237 45.4(11) . . ?
C154 C160 C237 121.4(9) . . ?
C158 C160 C237 103.1(9) . . ?
C159 C160 C237 4.8(8) . . ?
C239 C160 C237 113.0(16) . . ?
C220 C160 C237 142.1(9) . . ?
C203 C202 C133 30.1(18) . . ?
C203 C202 C146 105(4) . . ?
C133 C202 C146 132(4) . . ?
C203 C202 C207 122(5) . . ?
C133 C202 C207 145(4) . . ?
C146 C202 C207 20.2(10) . . ?
C203 C202 C123 137(5) . . ?
C133 C202 C123 107(4) . . ?
C146 C202 C123 113(3) . . ?
C207 C202 C123 93(3) . . ?
C133 C203 C202 93(4) . . ?
C133 C203 C143 91(2) . . ?
C202 C203 C143 161(3) . . ?
C133 C203 C127 92(2) . . ?
C202 C203 C127 2(4) . . ?
C143 C203 C127 159.5(17) . . ?
C133 C203 C208 132(3) . . ?
C202 C203 C208 126(4) . . ?
C143 C203 C208 43.4(11) . . ?
C127 C203 C208 126.4(18) . . ?
C133 C203 C204 26.7(15) . . ?
C202 C203 C204 117(4) . . ?
C143 C203 C204 64.0(11) . . ?
C127 C203 C204 115.7(16) . . ?
C208 C203 C204 105.8(16) . . ?
C133 C203 C153 135(2) . . ?
C202 C203 C153 120(3) . . ?
C143 C203 C153 48.1(8) . . ?
C127 C203 C153 120.4(14) . . ?
C208 C203 C153 6.4(10) . . ?
C204 C203 C153 109.0(12) . . ?
C133 C203 C146 132(2) . . ?
C202 C203 C146 42(3) . . ?
C143 C203 C146 125.5(14) . . ?
C127 C203 C146 42.8(9) . . ?
C208 C203 C146 84.2(14) . . ?
C204 C203 C146 146.6(14) . . ?
C153 C203 C146 78.5(8) . . ?
C133 C204 C128 90.2(16) . . ?
C133 C204 C205 106.3(18) . . ?
C128 C204 C205 16.9(12) . . ?
C133 C204 C143 67.1(10) . . ?
C128 C204 C143 152.1(16) . . ?
C205 C204 C143 158.4(17) . . ?
C133 C204 C209 126.2(18) . . ?
C128 C204 C209 135.8(18) . . ?
C205 C204 C209 119.3(19) . . ?
C143 C204 C209 59.9(12) . . ?
C133 C204 C203 18.2(9) . . ?
C128 C204 C203 107.0(15) . . ?
C205 C204 C203 122.2(18) . . ?
C143 C204 C203 49.0(10) . . ?
C209 C204 C203 108.0(16) . . ?
C133 C204 C134 144.1(15) . . ?
C128 C204 C134 57.4(8) . . ?
C205 C204 C134 40.5(12) . . ?
C143 C204 C134 136.5(12) . . ?
C209 C204 C134 79.6(13) . . ?
C203 C204 C134 153.7(14) . . ?
C133 C204 C141 114.9(13) . . ?
C128 C204 C141 143.0(14) . . ?
C205 C204 C141 127.5(16) . . ?
C143 C204 C141 49.0(6) . . ?
C209 C204 C141 11.4(10) . . ?
C203 C204 C141 96.7(11) . . ?
C134 C204 C141 89.2(8) . . ?
C133 C204 C140 151.4(14) . . ?
C128 C204 C140 104.2(12) . . ?
C205 C204 C140 87.4(14) . . ?
C143 C204 C140 90.8(9) . . ?
C209 C204 C140 32.1(11) . . ?
C203 C204 C140 135.5(12) . . ?
C134 C204 C140 47.5(5) . . ?
C141 C204 C140 42.0(5) . . ?
C134 C205 C204 83.0(19) . . ?
C134 C205 C210 40.2(12) . . ?
C204 C205 C210 121(2) . . ?
C134 C205 C125 151(2) . . ?
C204 C205 C125 116.6(19) . . ?
C210 C205 C125 113(2) . . ?
C134 C205 C206 141(2) . . ?
C204 C205 C206 122(2) . . ?
C210 C205 C206 104(2) . . ?
C125 C205 C206 9.4(15) . . ?
C134 C205 C133 110.7(19) . . ?
C204 C205 C133 29.0(9) . . ?
C210 C205 C133 143(2) . . ?
C125 C205 C133 87.7(13) . . ?
C206 C205 C133 93.5(18) . . ?
C134 C205 C129 43.0(10) . . ?
C204 C205 C129 121.1(19) . . ?
C210 C205 C129 5.5(9) . . ?
C125 C205 C129 108.9(14) . . ?
C206 C205 C129 99.8(18) . . ?
C133 C205 C129 141.4(15) . . ?
C112 C206 C211 12.6(14) . . ?
C112 C206 C205 107(3) . . ?
C211 C206 C205 118(3) . . ?
C112 C206 C128 123(3) . . ?
C211 C206 C128 134(3) . . ?
C205 C206 C128 16.5(9) . . ?
C112 C206 C123 136(3) . . ?
C211 C206 C123 124(3) . . ?
C205 C206 C123 115(2) . . ?
C128 C206 C123 99(2) . . ?
C146 C207 C131 145(3) . . ?
C146 C207 C217 67(2) . . ?
C131 C207 C217 78.0(16) . . ?
C146 C207 C226 163(3) . . ?
C131 C207 C226 45.6(16) . . ?
C217 C207 C226 121(2) . . ?
C146 C207 C127 59(2) . . ?
C131 C207 C127 152.1(19) . . ?
C217 C207 C127 122.0(18) . . ?
C226 C207 C127 107.7(18) . . ?
C146 C207 C202 51(2) . . ?
C131 C207 C202 158(3) . . ?
C217 C207 C202 114(2) . . ?
C226 C207 C202 115(3) . . ?
C127 C207 C202 8(2) . . ?
C146 C207 C147 37.6(16) . . ?
C131 C207 C147 108.6(15) . . ?
C217 C207 C147 31.8(9) . . ?
C226 C207 C147 144.4(18) . . ?
C127 C207 C147 90.3(13) . . ?
C202 C207 C147 82(2) . . ?
C146 C207 C122 163(2) . . ?
C131 C207 C122 43.9(10) . . ?
C217 C207 C122 118.0(15) . . ?
C226 C207 C122 2.8(14) . . ?
C127 C207 C122 109.1(11) . . ?
C202 C207 C122 116(2) . . ?
C147 C207 C122 141.6(11) . . ?
C153 C208 C143 139(4) . . ?
C153 C208 C218 83(3) . . ?
C143 C208 C218 56.7(14) . . ?
C153 C208 C221 41(3) . . ?
C143 C208 C221 161(2) . . ?
C218 C208 C221 120(2) . . ?
C153 C208 C203 156(4) . . ?
C143 C208 C203 55.8(14) . . ?
C218 C208 C203 110.4(19) . . ?
C221 C208 C203 117.2(19) . . ?
C153 C208 C147 63(3) . . ?
C143 C208 C147 147(2) . . ?
C218 C208 C147 139.0(17) . . ?
C221 C208 C147 22.4(8) . . ?
C203 C208 C147 95.3(15) . . ?
C153 C208 C154 34(2) . . ?
C143 C208 C154 104.9(16) . . ?
C218 C208 C154 49.2(9) . . ?
C221 C208 C154 71.8(14) . . ?
C203 C208 C154 148.4(17) . . ?
C147 C208 C154 92.8(12) . . ?
C153 C208 C133 158(3) . . ?
C143 C208 C133 42.4(10) . . ?
C218 C208 C133 96.0(15) . . ?
C221 C208 C133 127.7(16) . . ?
C203 C208 C133 14.4(9) . . ?
C147 C208 C133 106.9(12) . . ?
C154 C208 C133 136.6(13) . . ?
C141 C209 C140 114(3) . . ?
C141 C209 C214 94(3) . . ?
C140 C209 C214 19.6(9) . . ?
C141 C209 C143 79(3) . . ?
C140 C209 C143 155(2) . . ?
C214 C209 C143 156.0(18) . . ?
C141 C209 C204 138(4) . . ?
C140 C209 C204 101.4(19) . . ?
C214 C209 C204 118.4(19) . . ?
C143 C209 C204 59.9(11) . . ?
C141 C209 C218 30(2) . . ?
C140 C209 C218 139.4(19) . . ?
C214 C209 C218 120.3(18) . . ?
C143 C209 C218 49.1(10) . . ?
C204 C209 C218 107.8(17) . . ?
C141 C209 C142 14(2) . . ?
C140 C209 C142 103.3(14) . . ?
C214 C209 C142 83.8(13) . . ?
C143 C209 C142 85.3(11) . . ?
C204 C209 C142 138.5(16) . . ?
C218 C209 C142 37.2(8) . . ?
C141 C209 C134 153(3) . . ?
C140 C209 C134 47.3(11) . . ?
C214 C209 C134 65.2(12) . . ?
C143 C209 C134 112.2(13) . . ?
C204 C209 C134 54.1(10) . . ?
C218 C209 C134 149.4(15) . . ?
C142 C209 C134 139.1(12) . . ?
C129 C210 C134 138(3) . . ?
C129 C210 C213 61.8(19) . . ?
C134 C210 C213 76.1(16) . . ?
C129 C210 C205 162(3) . . ?
C134 C210 C205 48.6(16) . . ?
C213 C210 C205 122(2) . . ?
C129 C210 C126 59(2) . . ?
C134 C210 C126 153.3(19) . . ?
C213 C210 C126 116.7(17) . . ?
C205 C210 C126 109.2(17) . . ?
C129 C210 C222 68(2) . . ?
C134 C210 C222 147(2) . . ?
C213 C210 C222 126(2) . . ?
C205 C210 C222 100(2) . . ?
C126 C210 C222 9.4(14) . . ?
C129 C210 C128 160(2) . . ?
C134 C210 C128 46.2(11) . . ?
C213 C210 C128 118.4(16) . . ?
C205 C210 C128 4.3(13) . . ?
C126 C210 C128 110.5(11) . . ?
C222 C210 C128 101.9(16) . . ?
C129 C210 C135 33.6(16) . . ?
C134 C210 C135 104.3(15) . . ?
C213 C210 C135 29.8(9) . . ?
C205 C210 C135 143.4(18) . . ?
C126 C210 C135 87.1(11) . . ?
C222 C210 C135 96.2(16) . . ?
C128 C210 C135 139.1(11) . . ?
C101 C211 C206 132(3) . . ?
C101 C211 C222 122(3) . . ?
C206 C211 C222 102(3) . . ?
C101 C211 C125 133(2) . . ?
C206 C211 C125 3(2) . . ?
C222 C211 C125 102(2) . . ?
C101 C211 C126 120(2) . . ?
C206 C211 C126 103(2) . . ?
C222 C211 C126 4(2) . . ?
C125 C211 C126 102.9(16) . . ?
C122 C212 C226 21.1(12) . . ?
C122 C212 C106 118(2) . . ?
C226 C212 C106 136(3) . . ?
C122 C212 C225 107(2) . . ?
C226 C212 C225 125(3) . . ?
C106 C212 C225 11.1(11) . . ?
C122 C212 C123 132(2) . . ?
C226 C212 C123 111(2) . . ?
C106 C212 C123 106.1(16) . . ?
C225 C212 C123 116.4(19) . . ?
C135 C213 C129 82.1(13) . . ?
C135 C213 C136 79.8(12) . . ?
C129 C213 C136 153.7(16) . . ?
C135 C213 C210 108.2(18) . . ?
C129 C213 C210 26.9(9) . . ?
C136 C213 C210 153.6(16) . . ?
C135 C213 C214 121.0(17) . . ?
C129 C213 C214 143.1(17) . . ?
C136 C213 C214 42.7(11) . . ?
C210 C213 C214 118.9(18) . . ?
C135 C213 C134 142.7(15) . . ?
C129 C213 C134 64.5(9) . . ?
C136 C213 C134 124.2(13) . . ?
C210 C213 C134 37.6(10) . . ?
C214 C213 C134 82.8(14) . . ?
C135 C213 C140 141.3(15) . . ?
C129 C213 C140 123.6(14) . . ?
C136 C213 C140 65.1(8) . . ?
C210 C213 C140 97.6(15) . . ?
C214 C213 C140 22.5(9) . . ?
C134 C213 C140 60.6(8) . . ?
C135 C213 C215 12.1(12) . . ?
C129 C213 C215 92.9(15) . . ?
C136 C213 C215 67.8(15) . . ?
C210 C213 C215 118.1(18) . . ?
C214 C213 C215 108.8(18) . . ?
C134 C213 C215 148.6(16) . . ?
C140 C213 C215 129.6(16) . . ?
C140 C214 C136 143(4) . . ?
C140 C214 C213 85(3) . . ?
C136 C214 C213 57.9(14) . . ?
C140 C214 C216 155(3) . . ?
C136 C214 C216 55.6(15) . . ?
C213 C214 C216 112(2) . . ?
C140 C214 C209 39(2) . . ?
C136 C214 C209 161(2) . . ?
C213 C214 C209 120.5(19) . . ?
C216 C214 C209 117.1(18) . . ?
C140 C214 C141 60(2) . . ?
C136 C214 C141 149.2(19) . . ?
C213 C214 C141 138.5(18) . . ?
C216 C214 C141 97.2(15) . . ?
C209 C214 C141 20.4(8) . . ?
C140 C214 C134 36(2) . . ?
C136 C214 C134 106.5(16) . . ?
C213 C214 C134 49.7(10) . . ?
C216 C214 C134 149.9(17) . . ?
C209 C214 C134 71.2(14) . . ?
C141 C214 C134 90.7(12) . . ?
C140 C214 C151 160(3) . . ?
C136 C214 C151 42.9(10) . . ?
C213 C214 C151 98.3(15) . . ?
C216 C214 C151 13.5(9) . . ?
C209 C214 C151 127.4(15) . . ?
C141 C214 C151 108.4(11) . . ?
C134 C214 C151 139.0(13) . . ?
C135 C215 C124 125(5) . . ?
C135 C215 C244 102(4) . . ?
C124 C215 C244 22.8(11) . . ?
C135 C215 C213 24(3) . . ?
C124 C215 C213 144(2) . . ?
C244 C215 C213 123(2) . . ?
C135 C215 C219 129(5) . . ?
C124 C215 C219 101(2) . . ?
C244 C215 C219 122(2) . . ?
C213 C215 C219 104(2) . . ?
C135 C215 C136 72(4) . . ?
C124 C215 C136 152(2) . . ?
C244 C215 C136 156(2) . . ?
C213 C215 C136 47.8(12) . . ?
C219 C215 C136 57.2(13) . . ?
C135 C215 C129 19(3) . . ?
C124 C215 C129 107.3(19) . . ?
C244 C215 C129 84.9(15) . . ?
C213 C215 C129 38.2(9) . . ?
C219 C215 C129 137(2) . . ?
C136 C215 C129 84.6(13) . . ?
C135 C215 C137 159(4) . . ?
C124 C215 C137 46.3(12) . . ?
C244 C215 C137 67.9(16) . . ?
C213 C215 C137 147.9(18) . . ?
C219 C215 C137 54.3(11) . . ?
C136 C215 C137 109.1(13) . . ?
C129 C215 C137 141.0(15) . . ?
C151 C216 C230 92(3) . . ?
C151 C216 C136 93(3) . . ?
C230 C216 C136 161(3) . . ?
C151 C216 C152 92(3) . . ?
C230 C216 C152 3(3) . . ?
C136 C216 C152 158(2) . . ?
C151 C216 C214 134(3) . . ?
C230 C216 C214 127(3) . . ?
C136 C216 C214 42.1(12) . . ?
C152 C216 C214 125.1(19) . . ?
C151 C216 C219 28.8(18) . . ?
C230 C216 C219 119(3) . . ?
C136 C216 C219 64.2(12) . . ?
C152 C216 C219 118.0(17) . . ?
C214 C216 C219 105.0(17) . . ?
C151 C216 C140 138(3) . . ?
C230 C216 C140 120(3) . . ?
C136 C216 C140 47.9(9) . . ?
C152 C216 C140 118.3(15) . . ?
C214 C216 C140 6.9(10) . . ?
C219 C216 C140 109.5(13) . . ?
C151 C216 C142 133(3) . . ?
C230 C216 C142 44(3) . . ?
C136 C216 C142 123.1(16) . . ?
C152 C216 C142 43.0(9) . . ?
C214 C216 C142 82.8(14) . . ?
C219 C216 C142 149.2(15) . . ?
C140 C216 C142 76.2(9) . . ?
C147 C217 C156 85.2(13) . . ?
C147 C217 C146 77.0(12) . . ?
C156 C217 C146 154.6(16) . . ?
C147 C217 C207 101.5(17) . . ?
C156 C217 C207 153.9(17) . . ?
C146 C217 C207 25.5(9) . . ?
C147 C217 C224 126.3(18) . . ?
C156 C217 C224 42.8(12) . . ?
C146 C217 C224 143.6(17) . . ?
C207 C217 C224 120.1(19) . . ?
C147 C217 C144 147.8(16) . . ?
C156 C217 C144 67.8(9) . . ?
C146 C217 C144 121.3(13) . . ?
C207 C217 C144 96.3(15) . . ?
C224 C217 C144 25.1(9) . . ?
C147 C217 C221 18.9(10) . . ?
C156 C217 C221 66.3(13) . . ?
C146 C217 C221 95.2(14) . . ?
C207 C217 C221 118.7(18) . . ?
C224 C217 C221 107.9(18) . . ?
C144 C217 C221 131.1(15) . . ?
C147 C217 C131 137.0(15) . . ?
C156 C217 C131 125.9(14) . . ?
C146 C217 C131 62.9(8) . . ?
C207 C217 C131 37.4(10) . . ?
C224 C217 C131 84.5(14) . . ?
C144 C217 C131 59.7(8) . . ?
C221 C217 C131 150.1(15) . . ?
C141 C218 C142 80.8(13) . . ?
C141 C218 C143 80.7(11) . . ?
C142 C218 C143 155.4(16) . . ?
C141 C218 C220 105.1(16) . . ?
C142 C218 C220 24.9(8) . . ?
C143 C218 C220 157.7(15) . . ?
C141 C218 C208 123.7(16) . . ?
C142 C218 C208 144.9(17) . . ?
C143 C218 C208 44.3(10) . . ?
C220 C218 C208 121.9(18) . . ?
C141 C218 C154 143.3(14) . . ?
C142 C218 C154 65.9(8) . . ?
C143 C218 C154 125.1(13) . . ?
C220 C218 C154 41.0(10) . . ?
C208 C218 C154 82.0(13) . . ?
C141 C218 C153 142.6(14) . . ?
C142 C218 C153 126.1(13) . . ?
C143 C218 C153 65.0(8) . . ?
C220 C218 C153 101.9(14) . . ?
C208 C218 C153 20.8(8) . . ?
C154 C218 C153 61.4(8) . . ?
C141 C218 C209 15.8(10) . . ?
C142 C218 C209 95.5(14) . . ?
C143 C218 C209 65.0(12) . . ?
C220 C218 C209 118.8(16) . . ?
C208 C218 C209 107.9(16) . . ?
C154 C218 C209 152.0(15) . . ?
C153 C218 C209 127.3(14) . . ?
C151 C219 C148 87.7(16) . . ?
C151 C219 C257 105.5(19) . . ?
C148 C219 C257 18.4(12) . . ?
C151 C219 C136 66.2(11) . . ?
C148 C219 C136 147.4(16) . . ?
C257 C219 C136 155.3(17) . . ?
C151 C219 C216 17.7(10) . . ?
C148 C219 C216 103.8(16) . . ?
C257 C219 C216 120.7(18) . . ?
C136 C219 C216 48.5(11) . . ?
C151 C219 C215 127.3(19) . . ?
C148 C219 C215 133.1(19) . . ?
C257 C219 C215 116(2) . . ?
C136 C219 C215 62.5(14) . . ?
C216 C219 C215 109.8(18) . . ?
C151 C219 C137 140.3(16) . . ?
C148 C219 C137 56.7(8) . . ?
C257 C219 C137 38.3(12) . . ?
C136 C219 C137 136.6(13) . . ?
C216 C219 C137 149.4(15) . . ?
C215 C219 C137 78.3(15) . . ?
C151 C219 C135 114.6(14) . . ?
C148 C219 C135 141.7(14) . . ?
C257 C219 C135 126.0(16) . . ?
C136 C219 C135 49.9(6) . . ?
C216 C219 C135 97.1(12) . . ?
C215 C219 C135 12.8(12) . . ?
C137 C219 C135 89.8(9) . . ?
C151 C219 C124 149.6(15) . . ?
C148 C219 C124 103.3(12) . . ?
C257 C219 C124 85.4(15) . . ?
C136 C219 C124 92.0(9) . . ?
C216 C219 C124 135.1(14) . . ?
C215 C219 C124 30.8(13) . . ?
C137 C219 C124 47.6(6) . . ?
C135 C219 C124 42.6(5) . . ?
C142 C220 C154 132(3) . . ?
C142 C220 C218 60(2) . . ?
C154 C220 C218 72.2(14) . . ?
C142 C220 C238 162(3) . . ?
C154 C220 C238 48.3(17) . . ?
C218 C220 C238 118(2) . . ?
C142 C220 C152 68(2) . . ?
C154 C220 C152 150.2(18) . . ?
C218 C220 C152 123.5(17) . . ?
C238 C220 C152 105.4(19) . . ?
C142 C220 C230 59(2) . . ?
C154 C220 C230 155(2) . . ?
C218 C220 C230 115(2) . . ?
C238 C220 C230 114(2) . . ?
C152 C220 C230 9.0(19) . . ?
C142 C220 C160 160(3) . . ?
C154 C220 C160 44.2(9) . . ?
C218 C220 C160 113.0(15) . . ?
C238 C220 C160 4.8(16) . . ?
C152 C220 C160 108.7(11) . . ?
C230 C220 C160 116.5(18) . . ?
C142 C220 C141 30.5(18) . . ?
C154 C220 C141 101.8(14) . . ?
C218 C220 C141 30.9(8) . . ?
C238 C220 C141 141.0(19) . . ?
C152 C220 C141 93.1(12) . . ?
C230 C220 C141 84.2(17) . . ?
C160 C220 C141 136.5(11) . . ?
C147 C221 C153 108(3) . . ?
C147 C221 C208 90(3) . . ?
C153 C221 C208 18.2(9) . . ?
C147 C221 C156 80(3) . . ?
C153 C221 C156 155(2) . . ?
C208 C221 C156 155(2) . . ?
C147 C221 C232 142(4) . . ?
C153 C221 C232 101(2) . . ?
C208 C221 C232 117(2) . . ?
C156 C221 C232 64.1(12) . . ?
C147 C221 C217 34(2) . . ?
C153 C221 C217 138(2) . . ?
C208 C221 C217 121.0(19) . . ?
C156 C221 C217 46.0(10) . . ?
C232 C221 C217 109.3(18) . . ?
C147 C221 C154 147(3) . . ?
C153 C221 C154 47.6(11) . . ?
C208 C221 C154 64.6(13) . . ?
C156 C221 C154 114.3(13) . . ?
C232 C221 C154 53.0(11) . . ?
C217 C221 C154 148.8(16) . . ?
C147 C221 C146 10.9(19) . . ?
C153 C221 C146 99.9(15) . . ?
C208 C221 C146 82.0(14) . . ?
C156 C221 C146 84.2(12) . . ?
C232 C221 C146 141.1(17) . . ?
C217 C221 C146 39.5(9) . . ?
C154 C221 C146 136.5(12) . . ?
C112 C222 C211 12.6(13) . . ?
C112 C222 C231 136(3) . . ?
C211 C222 C231 124(3) . . ?
C112 C222 C129 127(3) . . ?
C211 C222 C129 136(3) . . ?
C231 C222 C129 85(2) . . ?
C112 C222 C107 115(3) . . ?
C211 C222 C107 103(3) . . ?
C231 C222 C107 22.5(9) . . ?
C129 C222 C107 106(2) . . ?
C112 C222 C210 105(3) . . ?
C211 C222 C210 115(3) . . ?
C231 C222 C210 106(2) . . ?
C129 C222 C210 22.5(8) . . ?
C107 C222 C210 126(2) . . ?
C144 C224 C156 131(3) . . ?
C144 C224 C217 80(2) . . ?
C156 C224 C217 52.1(13) . . ?
C144 C224 C235 45(2) . . ?
C156 C224 C235 159(2) . . ?
C217 C224 C235 121(2) . . ?
C144 C224 C237 159(3) . . ?
C156 C224 C237 58.4(16) . . ?
C217 C224 C237 109(2) . . ?
C235 C224 C237 117.9(19) . . ?
C144 C224 C115 62(2) . . ?
C156 C224 C115 154(2) . . ?
C217 C224 C115 136.3(19) . . ?
C235 C224 C115 17.1(10) . . ?
C237 C224 C115 101.6(16) . . ?
C144 C224 C159 159(3) . . ?
C156 C224 C159 46.0(11) . . ?
C217 C224 C159 95.8(16) . . ?
C235 C224 C159 127.4(17) . . ?
C237 C224 C159 13.1(9) . . ?
C115 C224 C159 112.1(12) . . ?
C144 C224 C131 30.6(18) . . ?
C156 C224 C131 100.9(15) . . ?
C217 C224 C131 49.8(10) . . ?
C235 C224 C131 71.7(15) . . ?
C237 C224 C131 147.8(16) . . ?
C115 C224 C131 88.3(13) . . ?
C159 C224 C131 136.9(12) . . ?
C105 C225 C228 12.7(19) . . ?
C105 C225 C111 119(2) . . ?
C228 C225 C111 131(3) . . ?
C105 C225 C212 108(2) . . ?
C228 C225 C212 119(3) . . ?
C111 C225 C212 11.8(11) . . ?
C105 C225 C101 129(2) . . ?
C228 C225 C101 116(2) . . ?
C111 C225 C101 108.3(17) . . ?
C212 C225 C101 119.0(19) . . ?
C131 C226 C212 152(3) . . ?
C131 C226 C229 82(2) . . ?
C212 C226 C229 119(3) . . ?
C131 C226 C207 40.6(13) . . ?
C212 C226 C207 113(3) . . ?
C229 C226 C207 120(3) . . ?
C131 C226 C111 150(2) . . ?
C212 C226 C111 2.4(17) . . ?
C229 C226 C111 121(2) . . ?
C207 C226 C111 110(2) . . ?
C131 C226 C110 112(2) . . ?
C212 C226 C110 87(2) . . ?
C229 C226 C110 31.5(9) . . ?
C207 C226 C110 144(2) . . ?
C111 C226 C110 89.5(14) . . ?
C131 C226 C146 44.3(11) . . ?
C212 C226 C146 109(2) . . ?
C229 C226 C146 122(2) . . ?
C207 C226 C146 4.9(9) . . ?
C111 C226 C146 106.2(14) . . ?
C110 C226 C146 144.1(17) . . ?
C103 C227 C246 79.8(19) . . ?
C103 C227 C233 41.9(14) . . ?
C246 C227 C233 119(2) . . ?
C103 C227 C101 157(2) . . ?
C246 C227 C101 119.4(19) . . ?
C233 C227 C101 116(2) . . ?
C103 C227 C107 108(2) . . ?
C246 C227 C107 29.7(9) . . ?
C233 C227 C107 142(2) . . ?
C101 C227 C107 89.8(13) . . ?
C103 C227 C104 45.6(11) . . ?
C246 C227 C104 121.2(19) . . ?
C233 C227 C104 4.9(10) . . ?
C101 C227 C104 111.6(14) . . ?
C107 C227 C104 141.4(16) . . ?
C104 C228 C225 136(4) . . ?
C104 C228 C233 26.9(11) . . ?
C225 C228 C233 110(3) . . ?
C104 C228 C234 99(3) . . ?
C225 C228 C234 115(3) . . ?
C233 C228 C234 123(3) . . ?
C104 C228 C106 134(3) . . ?
C225 C228 C106 2.0(16) . . ?
C233 C228 C106 108(3) . . ?
C234 C228 C106 117(3) . . ?
C104 C228 C110 121(3) . . ?
C225 C228 C110 93(3) . . ?
C233 C228 C110 142(3) . . ?
C234 C228 C110 22.3(9) . . ?
C106 C228 C110 95(2) . . ?
C110 C229 C122 85.2(14) . . ?
C110 C229 C226 101.3(18) . . ?
C122 C229 C226 17.5(13) . . ?
C110 C229 C113 66.8(10) . . ?
C122 C229 C113 147.5(15) . . ?
C226 C229 C113 154.4(18) . . ?
C110 C229 C234 21.0(9) . . ?
C122 C229 C234 104.0(15) . . ?
C226 C229 C234 118.4(19) . . ?
C113 C229 C234 46.2(10) . . ?
C110 C229 C235 125.4(19) . . ?
C122 C229 C235 139(2) . . ?
C226 C229 C235 122(2) . . ?
C113 C229 C235 59.8(15) . . ?
C234 C229 C235 104.5(18) . . ?
C110 C229 C131 139.1(15) . . ?
C122 C229 C131 56.9(8) . . ?
C226 C229 C131 39.6(13) . . ?
C113 C229 C131 140.4(12) . . ?
C234 C229 C131 149.6(14) . . ?
C235 C229 C131 84.3(16) . . ?
C110 C229 C115 116.6(13) . . ?
C122 C229 C115 144.7(14) . . ?
C226 C229 C115 128.5(17) . . ?
C113 C229 C115 51.1(6) . . ?
C234 C229 C115 95.7(12) . . ?
C235 C229 C115 8.8(14) . . ?
C131 C229 C115 92.1(9) . . ?
C110 C229 C144 152.8(14) . . ?
C122 C229 C144 104.9(12) . . ?
C226 C229 C144 87.5(15) . . ?
C113 C229 C144 94.3(9) . . ?
C234 C229 C144 134.7(13) . . ?
C235 C229 C144 35.6(14) . . ?
C131 C229 C144 48.8(6) . . ?
C115 C229 C144 43.6(5) . . ?
C216 C230 C151 28.6(14) . . ?
C216 C230 C142 103(3) . . ?
C151 C230 C142 130(3) . . ?
C216 C230 C155 137(4) . . ?
C151 C230 C155 110(3) . . ?
C142 C230 C155 107(3) . . ?
C216 C230 C249 126(4) . . ?
C151 C230 C249 99(3) . . ?
C142 C230 C249 118(3) . . ?
C155 C230 C249 11.7(12) . . ?
C216 C230 C220 122(4) . . ?
C151 C230 C220 146(4) . . ?
C142 C230 C220 20.3(8) . . ?
C155 C230 C220 87(2) . . ?
C249 C230 C220 98(2) . . ?
C107 C231 C117 93(2) . . ?
C107 C231 C126 97(2) . . ?
C117 C231 C126 156.7(18) . . ?
C107 C231 C244 134(3) . . ?
C117 C231 C244 42.5(11) . . ?
C126 C231 C244 121.0(18) . . ?
C107 C231 C222 89(3) . . ?
C117 C231 C222 159(2) . . ?
C126 C231 C222 7.9(18) . . ?
C244 C231 C222 128(2) . . ?
C107 C231 C246 26.2(16) . . ?
C117 C231 C246 67.2(11) . . ?
C126 C231 C246 119.4(17) . . ?
C244 C231 C246 108.3(16) . . ?
C222 C231 C246 112(2) . . ?
C107 C231 C124 136(2) . . ?
C117 C231 C124 45.9(8) . . ?
C126 C231 C124 116.1(14) . . ?
C244 C231 C124 5.9(9) . . ?
C222 C231 C124 123.1(19) . . ?
C246 C231 C124 110.0(12) . . ?
C107 C231 C129 135(2) . . ?
C117 C231 C129 121.1(14) . . ?
C126 C231 C129 40.9(8) . . ?
C244 C231 C129 80.4(13) . . ?
C222 C231 C129 48.5(15) . . ?
C246 C231 C129 148.2(14) . . ?
C124 C231 C129 76.0(8) . . ?
C107 C231 C102 11.7(15) . . ?
C117 C231 C102 96.0(12) . . ?
C126 C231 C102 89.9(12) . . ?
C244 C231 C102 134.0(15) . . ?
C222 C231 C102 82.3(17) . . ?
C246 C231 C102 29.8(8) . . ?
C124 C231 C102 133.6(10) . . ?
C129 C231 C102 125.2(10) . . ?
C159 C232 C160 91.8(17) . . ?
C159 C232 C238 107(2) . . ?
C160 C232 C238 17.0(15) . . ?
C159 C232 C221 120.2(18) . . ?
C160 C232 C221 137.8(19) . . ?
C238 C232 C221 121(2) . . ?
C159 C232 C237 13.1(11) . . ?
C160 C232 C237 103.9(16) . . ?
C238 C232 C237 118(2) . . ?
C221 C232 C237 107.2(18) . . ?
C159 C232 C156 63.2(10) . . ?
C160 C232 C156 148.5(16) . . ?
C238 C232 C156 153.1(19) . . ?
C221 C232 C156 57.7(12) . . ?
C237 C232 C156 50.1(11) . . ?
C159 C232 C154 145.2(16) . . ?
C160 C232 C154 58.9(9) . . ?
C238 C232 C154 41.9(15) . . ?
C221 C232 C154 80.7(14) . . ?
C237 C232 C154 151.4(15) . . ?
C156 C232 C154 134.0(12) . . ?
C159 C232 C147 109.7(13) . . ?
C160 C232 C147 142.7(14) . . ?
C238 C232 C147 127.2(18) . . ?
C221 C232 C147 10.8(10) . . ?
C237 C232 C147 96.7(13) . . ?
C156 C232 C147 47.7(6) . . ?
C154 C232 C147 88.8(9) . . ?
C159 C232 C153 146.2(15) . . ?
C160 C232 C153 105.5(13) . . ?
C238 C232 C153 88.5(17) . . ?
C221 C232 C153 33.2(11) . . ?
C237 C232 C153 134.9(14) . . ?
C156 C232 C153 89.1(9) . . ?
C154 C232 C153 47.6(6) . . ?
C147 C232 C153 41.7(5) . . ?
C104 C233 C103 142(3) . . ?
C104 C233 C228 58(3) . . ?
C103 C233 C228 154(3) . . ?
C104 C233 C243 65(2) . . ?
C103 C233 C243 77.4(17) . . ?
C228 C233 C243 119(3) . . ?
C104 C233 C227 164(3) . . ?
C103 C233 C227 48.3(17) . . ?
C228 C233 C227 109(3) . . ?
C243 C233 C227 123(2) . . ?
C104 C233 C105 58(2) . . ?
C103 C233 C105 153.0(19) . . ?
C228 C233 C105 2(2) . . ?
C243 C233 C105 118.0(17) . . ?
C227 C233 C105 108.3(18) . . ?
C104 C233 C102 164(3) . . ?
C103 C233 C102 44.7(11) . . ?
C228 C233 C102 111(2) . . ?
C243 C233 C102 118.7(18) . . ?
C227 C233 C102 5.1(13) . . ?
C105 C233 C102 110.8(11) . . ?
C104 C233 C109 35.9(17) . . ?
C103 C233 C109 106.5(16) . . ?
C228 C233 C109 89(2) . . ?
C243 C233 C109 30.3(9) . . ?
C227 C233 C109 147(2) . . ?
C105 C233 C109 87.9(12) . . ?
C102 C233 C109 141.6(13) . . ?
C110 C234 C113 100(3) . . ?
C110 C234 C105 85(2) . . ?
C113 C234 C105 164(2) . . ?
C110 C234 C229 34.0(17) . . ?
C113 C234 C229 66.3(12) . . ?
C105 C234 C229 114.7(17) . . ?
C110 C234 C240 143(3) . . ?
C113 C234 C240 45.2(13) . . ?
C105 C234 C240 126(2) . . ?
C229 C234 C240 109.4(17) . . ?
C110 C234 C228 94(3) . . ?
C113 C234 C228 157(2) . . ?
C105 C234 C228 9.8(19) . . ?
C229 C234 C228 123(2) . . ?
C240 C234 C228 116(2) . . ?
C110 C234 C114 146(3) . . ?
C113 C234 C114 49.2(9) . . ?
C105 C234 C114 121.6(15) . . ?
C229 C234 C114 112.4(13) . . ?
C240 C234 C114 4.6(11) . . ?
C228 C234 C114 112(2) . . ?
C110 C234 C104 128(2) . . ?
C113 C234 C104 126.4(17) . . ?
C105 C234 C104 44.3(8) . . ?
C229 C234 C104 148.9(15) . . ?
C240 C234 C104 82.2(14) . . ?
C228 C234 C104 34.6(17) . . ?
C114 C234 C104 77.9(9) . . ?
C144 C235 C113 151(3) . . ?
C144 C235 C236 143(3) . . ?
C113 C235 C236 53.1(13) . . ?
C144 C235 C229 95(2) . . ?
C113 C235 C229 59.5(14) . . ?
C236 C235 C229 112(2) . . ?
C144 C235 C224 23.3(10) . . ?
C113 C235 C224 158(3) . . ?
C236 C235 C224 121(2) . . ?
C229 C235 C224 117(2) . . ?
C144 C235 C119 107(2) . . ?
C113 C235 C119 89.2(15) . . ?
C236 C235 C119 37.3(10) . . ?
C229 C235 C119 142(2) . . ?
C224 C235 C119 84.0(16) . . ?
C115 C236 C119 82.4(14) . . ?
C115 C236 C113 76.0(11) . . ?
C119 C236 C113 152.0(15) . . ?
C115 C236 C116 147.3(15) . . ?
C119 C236 C116 69.3(9) . . ?
C113 C236 C116 123.7(13) . . ?
C115 C236 C251 112.1(19) . . ?
C119 C236 C251 30.5(11) . . ?
C113 C236 C251 154.8(16) . . ?
C116 C236 C251 38.9(11) . . ?
C115 C236 C240 118.4(16) . . ?
C119 C236 C240 144.2(17) . . ?
C113 C236 C240 44.2(11) . . ?
C116 C236 C240 80.2(13) . . ?
C251 C236 C240 117.5(18) . . ?
C115 C236 C235 12.9(14) . . ?
C119 C236 C235 93.8(16) . . ?
C113 C236 C235 63.3(15) . . ?
C116 C236 C235 152.2(18) . . ?
C251 C236 C235 122(2) . . ?
C240 C236 C235 105.6(19) . . ?
C115 C236 C114 136.9(14) . . ?
C119 C236 C114 128.8(14) . . ?
C113 C236 C114 63.6(8) . . ?
C116 C236 C114 61.4(8) . . ?
C251 C236 C114 99.6(16) . . ?
C240 C236 C114 19.4(8) . . ?
C235 C236 C114 124.2(17) . . ?
C159 C237 C156 91(3) . . ?
C159 C237 C157 97(3) . . ?
C156 C237 C157 155(2) . . ?
C159 C237 C248 108(4) . . ?
C156 C237 C248 148(3) . . ?
C157 C237 C248 11(2) . . ?
C159 C237 C232 24(2) . . ?
C156 C237 C232 67.3(13) . . ?
C157 C237 C232 118.2(18) . . ?
C248 C237 C232 128(3) . . ?
C159 C237 C224 130(3) . . ?
C156 C237 C224 40.6(11) . . ?
C157 C237 C224 123(2) . . ?
C248 C237 C224 112(3) . . ?
C232 C237 C224 106.8(18) . . ?
C159 C237 C160 13(2) . . ?
C156 C237 C160 96.3(13) . . ?
C157 C237 C160 87.6(13) . . ?
C248 C237 C160 98(2) . . ?
C232 C237 C160 30.7(9) . . ?
C224 C237 C160 132.3(16) . . ?
C159 C237 C119 137(3) . . ?
C156 C237 C119 117.5(15) . . ?
C157 C237 C119 44.2(9) . . ?
C248 C237 C119 33(2) . . ?
C232 C237 C119 148.5(16) . . ?
C224 C237 C119 78.9(14) . . ?
C160 C237 C119 125.2(12) . . ?
C154 C238 C232 80(2) . . ?
C154 C238 C220 43.0(13) . . ?
C232 C238 C220 121(3) . . ?
C154 C238 C158 154(3) . . ?
C232 C238 C158 116(2) . . ?
C220 C238 C158 114(2) . . ?
C154 C238 C239 141(3) . . ?
C232 C238 C239 128(3) . . ?
C220 C238 C239 100(2) . . ?
C158 C238 C239 13.8(16) . . ?
C154 C238 C159 108(2) . . ?
C232 C238 C159 29.4(10) . . ?
C220 C238 C159 144(3) . . ?
C158 C238 C159 87.0(15) . . ?
C239 C238 C159 99(2) . . ?
C154 C238 C142 44.1(11) . . ?
C232 C238 C142 120(2) . . ?
C220 C238 C142 5.1(9) . . ?
C158 C238 C142 111.8(18) . . ?
C239 C238 C142 98(2) . . ?
C159 C238 C142 141(2) . . ?
C155 C239 C249 9.3(18) . . ?
C155 C239 C245 128(4) . . ?
C249 C239 C245 118(4) . . ?
C155 C239 C238 115(3) . . ?
C249 C239 C238 123(3) . . ?
C245 C239 C238 109(3) . . ?
C155 C239 C160 132(3) . . ?
C249 C239 C160 139(3) . . ?
C245 C239 C160 92(3) . . ?
C238 C239 C160 17.7(12) . . ?
C155 C239 C150 125(3) . . ?
C249 C239 C150 116(3) . . ?
C245 C239 C150 2.8(18) . . ?
C238 C239 C150 110(3) . . ?
C160 C239 C150 93(2) . . ?
C113 C240 C241 163(2) . . ?
C113 C240 C236 60.3(14) . . ?
C241 C240 C236 122(2) . . ?
C113 C240 C234 50.9(13) . . ?
C241 C240 C234 118.9(19) . . ?
C236 C240 C234 109(2) . . ?
C113 C240 C109 147(2) . . ?
C241 C240 C109 22.0(8) . . ?
C236 C240 C109 141.7(17) . . ?
C234 C240 C109 97.7(15) . . ?
C113 C240 C116 108.1(17) . . ?
C241 C240 C116 73.8(15) . . ?
C236 C240 C116 48.5(9) . . ?
C234 C240 C116 148.3(18) . . ?
C109 C240 C116 95.2(13) . . ?
C113 C240 C110 40.8(9) . . ?
C241 C240 C110 127.4(16) . . ?
C236 C240 C110 98.0(15) . . ?
C234 C240 C110 10.9(9) . . ?
C109 C240 C110 107.1(12) . . ?
C116 C240 C110 139.1(14) . . ?
C109 C241 C114 113(3) . . ?
C109 C241 C240 95(3) . . ?
C114 C241 C240 18.1(10) . . ?
C109 C241 C118 79(3) . . ?
C114 C241 C118 158(2) . . ?
C240 C241 C118 156.3(19) . . ?
C109 C241 C243 32(2) . . ?
C114 C241 C243 140(2) . . ?
C240 C241 C243 122.0(19) . . ?
C118 C241 C243 47.4(10) . . ?
C109 C241 C242 139(3) . . ?
C114 C241 C242 103.1(19) . . ?
C240 C241 C242 118.4(19) . . ?
C118 C241 C242 61.3(12) . . ?
C243 C241 C242 107.9(17) . . ?
C109 C241 C116 155(3) . . ?
C114 C241 C116 47.4(11) . . ?
C240 C241 C116 63.4(13) . . ?
C118 C241 C116 115.0(13) . . ?
C243 C241 C116 151.4(15) . . ?
C242 C241 C116 55.7(11) . . ?
C109 C241 C104 15.8(18) . . ?
C114 C241 C104 102.7(14) . . ?
C240 C241 C104 84.6(14) . . ?
C118 C241 C104 84.2(11) . . ?
C243 C241 C104 38.0(9) . . ?
C242 C241 C104 139.5(16) . . ?
C116 C241 C104 139.1(12) . . ?
C120 C242 C130 95.2(18) . . ?
C120 C242 C252 107.2(19) . . ?
C130 C242 C252 12.6(15) . . ?
C120 C242 C254 15.7(10) . . ?
C130 C242 C254 109.4(17) . . ?
C252 C242 C254 120.8(18) . . ?
C120 C242 C241 122.9(19) . . ?
C130 C242 C241 132.1(19) . . ?
C252 C242 C241 120(2) . . ?
C254 C242 C241 107.2(17) . . ?
C120 C242 C118 66.1(12) . . ?
C130 C242 C118 153.2(16) . . ?
C252 C242 C118 156.7(18) . . ?
C254 C242 C118 50.4(10) . . ?
C241 C242 C118 57.7(12) . . ?
C120 C242 C116 147.4(17) . . ?
C130 C242 C116 57.2(10) . . ?
C252 C242 C116 44.6(14) . . ?
C254 C242 C116 153.6(14) . . ?
C241 C242 C116 76.5(13) . . ?
C118 C242 C116 131.3(12) . . ?
C120 C242 C109 111.7(14) . . ?
C130 C242 C109 139.8(15) . . ?
C252 C242 C109 128.5(17) . . ?
C254 C242 C109 96.1(12) . . ?
C241 C242 C109 11.1(10) . . ?
C118 C242 C109 46.8(6) . . ?
C116 C242 C109 86.3(9) . . ?
C120 C242 C114 148.1(15) . . ?
C130 C242 C114 101.6(13) . . ?
C252 C242 C114 89.2(16) . . ?
C254 C242 C114 134.2(13) . . ?
C241 C242 C114 31.3(10) . . ?
C118 C242 C114 87.9(9) . . ?
C116 C242 C114 45.2(6) . . ?
C109 C242 C114 41.4(5) . . ?
C109 C243 C118 82.7(13) . . ?
C109 C243 C104 80.1(13) . . ?
C118 C243 C104 155.3(16) . . ?
C109 C243 C233 106.1(18) . . ?
C118 C243 C233 154.2(17) . . ?
C104 C243 C233 26.8(10) . . ?
C109 C243 C253 124.9(18) . . ?
C118 C243 C253 43.5(11) . . ?
C104 C243 C253 143.5(17) . . ?
C233 C243 C253 118.6(19) . . ?
C109 C243 C108 145.1(15) . . ?
C118 C243 C108 66.3(9) . . ?
C104 C243 C108 122.9(13) . . ?
C233 C243 C108 96.6(16) . . ?
C253 C243 C108 22.8(8) . . ?
C109 C243 C241 17.6(10) . . ?
C118 C243 C241 65.3(12) . . ?
C104 C243 C241 96.0(14) . . ?
C233 C243 C241 120.5(18) . . ?
C253 C243 C241 107.3(17) . . ?
C108 C243 C241 128.2(14) . . ?
C109 C243 C103 141.3(15) . . ?
C118 C243 C103 124.8(14) . . ?
C104 C243 C103 64.3(8) . . ?
C233 C243 C103 37.4(11) . . ?
C253 C243 C103 82.6(14) . . ?
C108 C243 C103 59.9(8) . . ?
C241 C243 C103 150.4(15) . . ?
C124 C244 C117 133(4) . . ?
C124 C244 C215 44(3) . . ?
C117 C244 C215 160(2) . . ?
C124 C244 C256 79(3) . . ?
C117 C244 C256 54.3(13) . . ?
C215 C244 C256 120(2) . . ?
C124 C244 C231 159(3) . . ?
C117 C244 C231 56.2(15) . . ?
C215 C244 C231 119.2(19) . . ?
C256 C244 C231 108(2) . . ?
C124 C244 C135 64(3) . . ?
C117 C244 C135 152(2) . . ?
C215 C244 C135 19.5(10) . . ?
C256 C244 C135 136.3(18) . . ?
C231 C244 C135 100.3(15) . . ?
C124 C244 C137 31(2) . . ?
C117 C244 C137 101.8(15) . . ?
C215 C244 C137 72.0(16) . . ?
C256 C244 C137 48.3(10) . . ?
C231 C244 C137 146.4(17) . . ?
C135 C244 C137 90.4(13) . . ?
C124 C244 C107 158(3) . . ?
C117 C244 C107 44.0(10) . . ?
C215 C244 C107 128.8(17) . . ?
C256 C244 C107 95.4(16) . . ?
C231 C244 C107 12.9(8) . . ?
C135 C244 C107 110.8(12) . . ?
C137 C244 C107 135.7(13) . . ?
C158 C245 C255 131(3) . . ?
C158 C245 C239 11(2) . . ?
C255 C245 C239 120(4) . . ?
C158 C245 C157 116(3) . . ?
C255 C245 C157 103(3) . . ?
C239 C245 C157 124(3) . . ?
C158 C245 C149 131(3) . . ?
C255 C245 C149 1(2) . . ?
C239 C245 C149 120(3) . . ?
C157 C245 C149 103(2) . . ?
C158 C245 C248 123(3) . . ?
C255 C245 C248 95(3) . . ?
C239 C245 C248 130(3) . . ?
C157 C245 C248 7.9(18) . . ?
C149 C245 C248 95(2) . . ?
C107 C246 C102 90.5(15) . . ?
C107 C246 C227 108.0(18) . . ?
C102 C246 C227 18.9(12) . . ?
C107 C246 C247 121.7(17) . . ?
C102 C246 C247 139.9(18) . . ?
C227 C246 C247 121.4(19) . . ?
C107 C246 C231 15.6(9) . . ?
C102 C246 C231 104.8(15) . . ?
C227 C246 C231 121.2(18) . . ?
C247 C246 C231 106.1(16) . . ?
C107 C246 C117 63.4(9) . . ?
C102 C246 C117 149.7(15) . . ?
C227 C246 C117 156.9(17) . . ?
C247 C246 C117 59.0(12) . . ?
C231 C246 C117 48.0(9) . . ?
C107 C246 C103 145.6(15) . . ?
C102 C246 C103 59.8(9) . . ?
C227 C246 C103 41.0(13) . . ?
C247 C246 C103 81.3(13) . . ?
C231 C246 C103 152.6(14) . . ?
C117 C246 C103 136.7(11) . . ?
C107 C246 C121 110.6(12) . . ?
C102 C246 C121 146.6(13) . . ?
C227 C246 C121 129.2(16) . . ?
C247 C246 C121 11.1(10) . . ?
C231 C246 C121 95.1(11) . . ?
C117 C246 C121 48.3(5) . . ?
C103 C246 C121 90.6(8) . . ?
C107 C246 C108 147.9(14) . . ?
C102 C246 C108 107.7(12) . . ?
C227 C246 C108 88.8(15) . . ?
C247 C246 C108 32.8(10) . . ?
C231 C246 C108 133.9(12) . . ?
C117 C246 C108 90.3(8) . . ?
C103 C246 C108 48.5(5) . . ?
C121 C246 C108 42.4(4) . . ?
C121 C247 C108 113(3) . . ?
C121 C247 C253 93(3) . . ?
C108 C247 C253 20.3(9) . . ?
C121 C247 C246 140(3) . . ?
C108 C247 C246 99.9(19) . . ?
C253 C247 C246 118.5(19) . . ?
C121 C247 C117 77(3) . . ?
C108 C247 C117 156(2) . . ?
C253 C247 C117 155.4(19) . . ?
C246 C247 C117 63.7(12) . . ?
C121 C247 C256 30(2) . . ?
C108 C247 C256 138(2) . . ?
C253 C247 C256 119.2(18) . . ?
C246 C247 C256 109.5(17) . . ?
C117 C247 C256 47.0(10) . . ?
C121 C247 C103 153(3) . . ?
C108 C247 C103 48.1(11) . . ?
C253 C247 C103 67.3(13) . . ?
C246 C247 C103 51.9(10) . . ?
C117 C247 C103 113.4(13) . . ?
C256 C247 C103 148.7(15) . . ?
C121 C247 C132 14.8(19) . . ?
C108 C247 C132 101.8(15) . . ?
C253 C247 C132 81.8(13) . . ?
C246 C247 C132 140.4(16) . . ?
C117 C247 C132 84.0(11) . . ?
C256 C247 C132 37.9(8) . . ?
C103 C247 C132 138.7(12) . . ?
C119 C248 C251 30.3(15) . . ?
C119 C248 C237 106(4) . . ?
C251 C248 C237 134(4) . . ?
C119 C248 C150 128(4) . . ?
C251 C248 C150 99(3) . . ?
C237 C248 C150 114(3) . . ?
C119 C248 C159 122(4) . . ?
C251 C248 C159 147(4) . . ?
C237 C248 C159 18.6(10) . . ?
C150 C248 C159 96(2) . . ?
C119 C248 C245 136(4) . . ?
C251 C248 C245 108(3) . . ?
C237 C248 C245 104(3) . . ?
C150 C248 C245 10.0(14) . . ?
C159 C248 C245 86(2) . . ?
C145 C249 C239 124(3) . . ?
C145 C249 C250 12.8(15) . . ?
C239 C249 C250 135(3) . . ?
C145 C249 C152 128(3) . . ?
C239 C249 C152 96(3) . . ?
C250 C249 C152 116(3) . . ?
C145 C249 C230 119(3) . . ?
C239 C249 C230 105(3) . . ?
C250 C249 C230 107(3) . . ?
C152 C249 C230 9.0(19) . . ?
C145 C249 C158 119(3) . . ?
C239 C249 C158 5(2) . . ?
C250 C249 C158 131(3) . . ?
C152 C249 C158 101.1(18) . . ?
C230 C249 C158 109(2) . . ?
C148 C250 C257 21.9(11) . . ?
C148 C250 C249 110(3) . . ?
C257 C250 C249 130(3) . . ?
C148 C250 C139 129(3) . . ?
C257 C250 C139 109(2) . . ?
C249 C250 C139 108(2) . . ?
C148 C250 C155 111(2) . . ?
C257 C250 C155 131(3) . . ?
C249 C250 C155 3.0(18) . . ?
C139 C250 C155 105.2(17) . . ?
C148 C250 C258 135(3) . . ?
C257 C250 C258 116(3) . . ?
C249 C250 C258 100(2) . . ?
C139 C250 C258 7.5(16) . . ?
C155 C250 C258 98.0(19) . . ?
C119 C251 C116 127(3) . . ?
C119 C251 C236 57.1(18) . . ?
C116 C251 C236 70.4(16) . . ?
C119 C251 C248 57(3) . . ?
C116 C251 C248 160(3) . . ?
C236 C251 C248 112(3) . . ?
C119 C251 C252 161(3) . . ?
C116 C251 C252 56.6(19) . . ?
C236 C251 C252 125(2) . . ?
C248 C251 C252 112(3) . . ?
C119 C251 C157 60(2) . . ?
C116 C251 C157 156(2) . . ?
C236 C251 C157 114.3(19) . . ?
C248 C251 C157 4(2) . . ?
C252 C251 C157 108.4(19) . . ?
C119 C251 C130 158(2) . . ?
C116 C251 C130 50.4(14) . . ?
C236 C251 C130 117.1(18) . . ?
C248 C251 C130 117(2) . . ?
C252 C251 C130 7.5(14) . . ?
C157 C251 C130 112.8(13) . . ?
C119 C251 C115 29.5(15) . . ?
C116 C251 C115 97.9(17) . . ?
C236 C251 C115 29.1(10) . . ?
C248 C251 C115 83(3) . . ?
C252 C251 C115 145(2) . . ?
C157 C251 C115 85.3(12) . . ?
C130 C251 C115 137.3(13) . . ?
C116 C252 C149 150(3) . . ?
C116 C252 C242 79.1(19) . . ?
C149 C252 C242 116(2) . . ?
C116 C252 C251 40.4(13) . . ?
C149 C252 C251 114(2) . . ?
C242 C252 C251 118(3) . . ?
C116 C252 C255 141(3) . . ?
C149 C252 C255 10.1(17) . . ?
C242 C252 C255 124(2) . . ?
C251 C252 C255 104(2) . . ?
C116 C252 C120 105.1(19) . . ?
C149 C252 C120 88.6(15) . . ?
C242 C252 C120 27.6(9) . . ?
C251 C252 C120 139(2) . . ?
C255 C252 C120 97(2) . . ?
C108 C253 C118 135(3) . . ?
C108 C253 C243 82(2) . . ?
C118 C253 C243 54.0(13) . . ?
C108 C253 C247 40(2) . . ?
C118 C253 C247 160(2) . . ?
C243 C253 C247 118.8(19) . . ?
C108 C253 C254 156(3) . . ?
C118 C253 C254 59.1(15) . . ?
C243 C253 C254 111.4(19) . . ?
C247 C253 C254 118.4(18) . . ?
C108 C253 C121 61(2) . . ?
C118 C253 C121 151.6(18) . . ?
C243 C253 C121 137.4(17) . . ?
C247 C253 C121 21.2(8) . . ?
C254 C253 C121 97.8(14) . . ?
C108 C253 C120 158(3) . . ?
C118 C253 C120 44.5(10) . . ?
C243 C253 C120 96.1(15) . . ?
C247 C253 C120 129.7(15) . . ?
C254 C253 C120 15.3(8) . . ?
C121 C253 C120 110.3(11) . . ?
C108 C253 C103 32.3(19) . . ?
C118 C253 C103 103.1(15) . . ?
C243 C253 C103 50.0(10) . . ?
C247 C253 C103 69.3(14) . . ?
C254 C253 C103 149.7(16) . . ?
C121 C253 C103 89.5(12) . . ?
C120 C253 C103 137.4(12) . . ?
C120 C254 C138 93(2) . . ?
C120 C254 C118 88(2) . . ?
C138 C254 C118 157.2(17) . . ?
C120 C254 C260 104(3) . . ?
C138 C254 C260 11(2) . . ?
C118 C254 C260 156(3) . . ?
C120 C254 C253 129(3) . . ?
C138 C254 C253 127.7(19) . . ?
C118 C254 C253 42.2(11) . . ?
C260 C254 C253 120(2) . . ?
C120 C254 C242 22.6(15) . . ?
C138 C254 C242 113.0(17) . . ?
C118 C254 C242 65.2(12) . . ?
C260 C254 C242 124(2) . . ?
C253 C254 C242 106.3(16) . . ?
C120 C254 C132 135(2) . . ?
C138 C254 C132 45.5(9) . . ?
C118 C254 C132 123.1(14) . . ?
C260 C254 C132 36.5(19) . . ?
C253 C254 C132 83.2(13) . . ?
C242 C254 C132 147.1(14) . . ?
C120 C254 C108 132(2) . . ?
C138 C254 C108 121.2(15) . . ?
C118 C254 C108 47.1(7) . . ?
C260 C254 C108 114(2) . . ?
C253 C254 C108 6.8(9) . . ?
C242 C254 C108 109.5(12) . . ?
C132 C254 C108 77.3(8) . . ?
C150 C255 C258 133(3) . . ?
C150 C255 C245 12.8(17) . . ?
C258 C255 C245 121(3) . . ?
C150 C255 C252 109(3) . . ?
C258 C255 C252 111(3) . . ?
C245 C255 C252 120(3) . . ?
C150 C255 C139 130(3) . . ?
C258 C255 C139 5(2) . . ?
C245 C255 C139 117(3) . . ?
C252 C255 C139 112(2) . . ?
C150 C255 C130 123(3) . . ?
C258 C255 C130 95(3) . . ?
C245 C255 C130 133(3) . . ?
C252 C255 C130 15.6(10) . . ?
C139 C255 C130 96(2) . . ?
C121 C256 C117 81.0(12) . . ?
C121 C256 C132 80.2(12) . . ?
C117 C256 C132 155.3(16) . . ?
C121 C256 C259 106.4(17) . . ?
C117 C256 C259 158.2(17) . . ?
C132 C256 C259 26.6(10) . . ?
C121 C256 C244 123.6(17) . . ?
C117 C256 C244 43.7(11) . . ?
C132 C256 C244 145.6(17) . . ?
C259 C256 C244 121.5(19) . . ?
C121 C256 C124 144.3(15) . . ?
C117 C256 C124 66.4(9) . . ?
C132 C256 C124 125.3(14) . . ?
C259 C256 C124 99.6(16) . . ?
C244 C256 C124 22.7(9) . . ?
C121 C256 C137 142.4(15) . . ?
C117 C256 C137 126.8(14) . . ?
C132 C256 C137 64.9(8) . . ?
C259 C256 C137 38.4(11) . . ?
C244 C256 C137 84.1(14) . . ?
C124 C256 C137 61.6(8) . . ?
C121 C256 C247 15.9(10) . . ?
C117 C256 C247 65.2(12) . . ?
C132 C256 C247 94.9(14) . . ?
C259 C256 C247 120.2(18) . . ?
C244 C256 C247 107.7(17) . . ?
C124 C256 C247 128.9(14) . . ?
C137 C256 C247 151.7(15) . . ?
C137 C257 C250 149(3) . . ?
C137 C257 C219 84(2) . . ?
C250 C257 C219 116(2) . . ?
C137 C257 C259 40.4(13) . . ?
C250 C257 C259 111(2) . . ?
C219 C257 C259 122(2) . . ?
C137 C257 C145 146(2) . . ?
C250 C257 C145 4.3(17) . . ?
C219 C257 C145 116.6(18) . . ?
C259 C257 C145 108.7(18) . . ?
C137 C257 C151 111.7(19) . . ?
C250 C257 C151 87(2) . . ?
C219 C257 C151 29.7(9) . . ?
C259 C257 C151 144(2) . . ?
C145 C257 C151 87.2(12) . . ?
C137 C257 C132 43.7(10) . . ?
C250 C257 C132 107(2) . . ?
C219 C257 C132 123.0(19) . . ?
C259 C257 C132 5.9(9) . . ?
C145 C257 C132 104.2(13) . . ?
C151 C257 C132 141.8(15) . . ?
C149 C258 C255 11.5(18) . . ?
C149 C258 C145 126(3) . . ?
C255 C258 C145 115(3) . . ?
C149 C258 C138 113(3) . . ?
C255 C258 C138 122(3) . . ?
C145 C258 C138 107(2) . . ?
C149 C258 C260 122(3) . . ?
C255 C258 C260 131(3) . . ?
C145 C258 C260 99(2) . . ?
C138 C258 C260 9.2(16) . . ?
C149 C258 C250 135(3) . . ?
C255 C258 C250 124(3) . . ?
C145 C258 C250 9.9(12) . . ?
C138 C258 C250 97(2) . . ?
C260 C258 C250 90(2) . . ?
C132 C259 C137 141(3) . . ?
C132 C259 C256 66(2) . . ?
C137 C259 C256 75.8(16) . . ?
C132 C259 C260 57(3) . . ?
C137 C259 C260 154(3) . . ?
C256 C259 C260 121(3) . . ?
C132 C259 C257 160(3) . . ?
C137 C259 C257 45.7(16) . . ?
C256 C259 C257 119(2) . . ?
C260 C259 C257 111(2) . . ?
C132 C259 C138 57(2) . . ?
C137 C259 C138 150(2) . . ?
C256 C259 C138 118.6(18) . . ?
C260 C259 C138 6(2) . . ?
C257 C259 C138 108.6(17) . . ?
C132 C259 C148 157(3) . . ?
C137 C259 C148 44.8(11) . . ?
C256 C259 C148 116.4(16) . . ?
C260 C259 C148 111(2) . . ?
C257 C259 C148 4.4(12) . . ?
C138 C259 C148 108.1(12) . . ?
C132 C259 C121 35.7(17) . . ?
C137 C259 C121 105.7(16) . . ?
C256 C259 C121 31.1(9) . . ?
C260 C259 C121 90(2) . . ?
C257 C259 C121 142.9(18) . . ?
C138 C259 C121 88.1(12) . . ?
C148 C259 C121 139.0(12) . . ?
C132 C260 C259 25.5(11) . . ?
C132 C260 C254 98(3) . . ?
C259 C260 C254 121(4) . . ?
C132 C260 C139 126(3) . . ?
C259 C260 C139 103(3) . . ?
C254 C260 C139 117(3) . . ?
C132 C260 C258 134(3) . . ?
C259 C260 C258 112(3) . . ?
C254 C260 C258 108(3) . . ?
C139 C260 C258 9.6(15) . . ?
C132 C260 C120 118(3) . . ?
C259 C260 C120 138(3) . . ?
C254 C260 C120 21.8(9) . . ?
C139 C260 C120 95.7(19) . . ?
C258 C260 C120 87(2) . . ?

loop_
_geom_bond_atom_site_label_1
_geom_bond_atom_site_label_2
_geom_bond_distance
_geom_bond_site_symmetry_2
_geom_bond_publ_flag
C3 Cl3 1.749(4) . ?
C3 Cl2 1.757(4) . ?
C3 Cl1 1.765(4) . ?
C4 Cl7 1.180(12) . ?
C4 Cl6 1.719(6) . ?
C4 Cl5 1.720(7) . ?
C4 Cl4 1.750(8) . ?
C4 Cl9 1.773(9) . ?
C4 Cl8 1.905(10) . ?
C4 Cl10 2.049(13) . ?
Cl4 Cl8 0.987(7) . ?
Cl4 Cl7 2.224(10) . ?
Cl5 Cl10 0.836(11) . ?
Cl5 Cl7 1.821(10) . ?
Cl6 Cl9 0.570(6) . ?
Cl7 Cl10 2.309(15) . ?
Cl9 Cl10 2.440(13) . ?
O1 P1 1.455(3) . ?
O2 C2 1.446(8) . ?
O2 P1 1.566(3) . ?
O3 C1 1.447(5) . ?
O3 P1 1.559(3) . ?
P1 C123 1.856(4) . ?
C101 C211 1.29(3) . ?
C101 C106 1.478(11) . ?
C101 C102 1.538(7) . ?
C101 C227 1.56(3) . ?
C101 C101 1.582(7) 2_656 ?
C101 C112 1.597(9) . ?
C101 C225 1.64(3) . ?
C102 C246 1.040(17) . ?
C102 C103 1.356(9) . ?
C102 C107 1.440(11) . ?
C102 C233 1.84(3) . ?
C102 C231 2.02(2) . ?
C103 C233 0.92(2) . ?
C103 C227 1.02(3) . ?
C103 C104 1.455(8) . ?
C103 C108 1.458(9) . ?
C103 C243 1.473(18) . ?
C103 C246 1.538(17) . ?
C103 C253 1.91(2) . ?
C103 C247 1.93(2) . ?
C104 C233 0.62(2) . ?
C104 C228 1.16(4) . ?
C104 C243 1.238(17) . ?
C104 C105 1.417(13) . ?
C104 C109 1.453(10) . ?
C104 C227 1.98(3) . ?
C104 C241 2.00(2) . ?
C104 C234 2.02(2) . ?
C105 C225 1.22(3) . ?
C105 C234 1.33(2) . ?
C105 C110 1.414(14) . ?
C105 C106 1.520(16) . ?
C105 C233 1.65(3) . ?
C106 C111 1.313(13) . ?
C106 C212 1.48(3) . ?
C106 C228 1.59(4) . ?
C107 C231 0.602(17) . ?
C107 C246 0.987(17) . ?
C107 C117 1.393(8) . ?
C107 C126 1.467(14) . ?
C107 C222 1.57(4) . ?
C107 C227 1.90(3) . ?
C107 C244 1.93(3) . ?
C108 C253 0.567(19) . ?
C108 C247 1.05(2) . ?
C108 C121 1.375(9) . ?
C108 C118 1.443(9) . ?
C108 C243 1.447(18) . ?
C108 C246 1.913(18) . ?
C108 C254 1.97(2) . ?
C109 C241 0.579(19) . ?
C109 C243 1.002(18) . ?
C109 C114 1.403(10) . ?
C109 C118 1.429(9) . ?
C109 C240 1.54(3) . ?
C109 C233 1.91(2) . ?
C109 C242 1.952(19) . ?
C110 C234 0.628(19) . ?
C110 C229 0.982(17) . ?
C110 C113 1.376(8) . ?
C110 C122 1.446(11) . ?
C110 C228 1.65(4) . ?
C110 C226 1.84(3) . ?
C110 C240 1.98(2) . ?
C111 C225 1.44(3) . ?
C111 C123 1.497(10) . ?
C111 C122 1.520(11) . ?
C111 C226 1.56(3) . ?
C112 C206 1.15(4) . ?
C112 C222 1.22(4) . ?
C112 C125 1.395(14) . ?
C112 C126 1.476(13) . ?
C113 C240 1.03(2) . ?
C113 C234 1.12(2) . ?
C113 C236 1.278(17) . ?
C113 C229 1.425(17) . ?
C113 C235 1.43(3) . ?
C113 C114 1.448(10) . ?
C113 C115 1.452(10) . ?
C114 C241 1.07(2) . ?
C114 C116 1.445(10) . ?
C114 C236 1.456(18) . ?
C114 C234 1.91(2) . ?
C114 C242 2.01(2) . ?
C115 C236 1.064(19) . ?
C115 C144 1.384(11) . ?
C115 C119 1.462(12) . ?
C115 C224 1.56(3) . ?
C115 C229 1.830(19) . ?
C115 C251 2.03(3) . ?
C116 C251 0.91(2) . ?
C116 C252 1.18(3) . ?
C116 C236 1.370(18) . ?
C116 C130 1.392(11) . ?
C116 C119 1.446(9) . ?
C116 C242 1.65(2) . ?
C116 C240 1.80(2) . ?
C116 C241 1.94(2) . ?
C117 C244 1.00(3) . ?
C117 C256 1.169(17) . ?
C117 C231 1.22(2) . ?
C117 C121 1.435(8) . ?
C117 C124 1.437(9) . ?
C117 C247 1.45(2) . ?
C117 C246 1.519(17) . ?
C118 C253 0.98(2) . ?
C118 C243 1.155(17) . ?
C118 C254 1.26(2) . ?
C118 C120 1.387(8) . ?
C118 C241 1.43(2) . ?
C118 C242 1.480(19) . ?
C119 C251 0.70(2) . ?
C119 C236 1.153(17) . ?
C119 C248 1.16(5) . ?
C119 C157 1.432(14) . ?
C119 C235 1.90(3) . ?
C119 C237 2.04(2) . ?
C120 C254 0.643(17) . ?
C120 C242 0.909(18) . ?
C120 C138 1.437(15) . ?
C120 C130 1.447(12) . ?
C120 C260 1.68(4) . ?
C120 C252 1.88(3) . ?
C120 C253 1.90(2) . ?
C121 C247 0.562(19) . ?
C121 C256 1.033(18) . ?
C121 C132 1.472(10) . ?
C121 C253 1.55(2) . ?
C121 C246 1.889(18) . ?
C121 C259 1.92(2) . ?
C122 C229 1.147(18) . ?
C122 C212 1.20(3) . ?
C122 C131 1.368(10) . ?
C122 C207 1.88(2) . ?
C123 C127 1.510(15) . ?
C123 C125 1.513(13) . ?
C123 C206 1.61(4) . ?
C123 C212 1.65(3) . ?
C123 C202 1.70(5) . ?
C124 C244 0.56(2) . ?
C124 C215 1.01(3) . ?
C124 C135 1.381(10) . ?
C124 C256 1.426(18) . ?
C124 C137 1.468(10) . ?
C124 C219 1.94(2) . ?
C124 C231 1.99(2) . ?
C125 C128 1.413(13) . ?
C125 C205 1.46(3) . ?
C125 C211 1.57(3) . ?
C126 C231 1.27(2) . ?
C126 C129 1.329(13) . ?
C126 C210 1.54(3) . ?
C126 C211 1.61(3) . ?
C127 C146 1.322(16) . ?
C127 C203 1.34(3) . ?
C127 C133 1.509(16) . ?
C127 C207 1.53(3) . ?
C128 C204 1.092(17) . ?
C128 C134 1.385(9) . ?
C128 C133 1.443(12) . ?
C128 C206 1.57(4) . ?
C128 C210 1.85(2) . ?
C129 C210 0.621(18) . ?
C129 C213 1.209(17) . ?
C129 C134 1.435(8) . ?
C129 C135 1.470(11) . ?
C129 C222 1.50(4) . ?
C129 C215 1.95(3) . ?
C129 C231 2.00(2) . ?
C129 C205 2.02(3) . ?
C130 C242 1.046(19) . ?
C130 C149 1.426(14) . ?
C130 C255 1.61(4) . ?
C130 C251 1.78(3) . ?
C131 C207 0.94(2) . ?
C131 C226 1.03(3) . ?
C131 C144 1.468(9) . ?
C131 C146 1.472(9) . ?
C131 C217 1.510(18) . ?
C131 C229 1.599(18) . ?
C131 C224 1.97(2) . ?
C132 C259 0.61(2) . ?
C132 C260 1.18(4) . ?
C132 C256 1.238(16) . ?
C132 C138 1.402(15) . ?
C132 C137 1.447(9) . ?
C132 C254 1.96(2) . ?
C132 C257 2.00(3) . ?
C132 C247 2.01(2) . ?
C133 C203 0.655(17) . ?
C133 C204 0.941(17) . ?
C133 C202 1.30(6) . ?
C133 C143 1.384(8) . ?
C133 C205 1.86(2) . ?
C133 C208 1.95(2) . ?
C134 C210 0.91(2) . ?
C134 C205 1.06(3) . ?
C134 C213 1.453(18) . ?
C134 C140 1.475(9) . ?
C134 C204 1.624(18) . ?
C134 C214 1.89(2) . ?
C134 C209 1.97(2) . ?
C135 C215 0.52(2) . ?
C135 C213 1.018(18) . ?
C135 C136 1.437(9) . ?
C135 C244 1.53(3) . ?
C135 C219 1.85(2) . ?
C135 C210 1.95(2) . ?
C136 C214 0.97(2) . ?
C136 C216 1.19(2) . ?
C136 C213 1.210(17) . ?
C136 C151 1.369(9) . ?
C136 C219 1.432(18) . ?
C136 C140 1.458(9) . ?
C136 C215 1.51(3) . ?
C137 C259 0.92(2) . ?
C137 C257 1.02(3) . ?
C137 C148 1.386(10) . ?
C137 C256 1.440(18) . ?
C137 C219 1.634(19) . ?
C137 C244 1.92(2) . ?
C137 C215 1.97(3) . ?
C138 C254 1.25(2) . ?
C138 C139 1.409(18) . ?
C138 C258 1.53(4) . ?
C138 C259 1.64(3) . ?
C139 C145 1.330(16) . ?
C139 C250 1.47(3) . ?
C139 C149 1.474(17) . ?
C139 C260 1.51(4) . ?
C139 C255 1.60(4) . ?
C140 C214 0.56(2) . ?
C140 C209 1.06(2) . ?
C140 C141 1.382(10) . ?
C140 C213 1.468(18) . ?
C140 C204 1.958(19) . ?
C140 C216 1.96(2) . ?
C141 C209 0.553(18) . ?
C141 C218 1.015(17) . ?
C141 C142 1.439(11) . ?
C141 C143 1.444(9) . ?
C141 C214 1.58(3) . ?
C141 C204 1.894(18) . ?
C141 C220 1.91(2) . ?
C142 C220 0.581(16) . ?
C142 C218 1.195(16) . ?
C142 C152 1.366(16) . ?
C142 C230 1.43(4) . ?
C142 C154 1.438(9) . ?
C142 C209 1.97(2) . ?
C142 C216 2.00(2) . ?
C142 C238 2.00(3) . ?
C143 C208 1.01(2) . ?
C143 C218 1.205(16) . ?
C143 C203 1.21(2) . ?
C143 C153 1.440(10) . ?
C143 C209 1.44(2) . ?
C143 C204 1.445(17) . ?
C144 C224 0.62(2) . ?
C144 C235 1.11(3) . ?
C144 C217 1.437(18) . ?
C144 C156 1.449(9) . ?
C144 C229 1.893(19) . ?
C145 C249 1.16(3) . ?
C145 C155 1.467(13) . ?
C145 C148 1.503(13) . ?
C145 C258 1.52(3) . ?
C145 C257 1.59(3) . ?
C146 C207 0.601(19) . ?
C146 C217 1.289(17) . ?
C146 C202 1.35(6) . ?
C146 C147 1.449(10) . ?
C146 C203 1.94(2) . ?
C146 C221 2.02(2) . ?
C146 C226 2.02(3) . ?
C147 C221 0.58(2) . ?
C147 C217 1.010(18) . ?
C147 C153 1.382(10) . ?
C147 C156 1.444(9) . ?
C147 C208 1.53(3) . ?
C147 C207 1.88(2) . ?
C147 C232 1.928(19) . ?
C148 C219 1.135(19) . ?
C148 C250 1.19(3) . ?
C148 C151 1.466(12) . ?
C148 C259 1.88(3) . ?
C149 C258 1.18(3) . ?
C149 C252 1.38(3) . ?
C149 C150 1.437(14) . ?
C149 C245 1.64(4) . ?
C150 C255 1.16(4) . ?
C150 C157 1.407(18) . ?
C150 C158 1.454(14) . ?
C150 C248 1.54(5) . ?
C150 C239 1.70(4) . ?
C151 C216 0.615(19) . ?
C151 C219 0.974(18) . ?
C151 C230 1.28(4) . ?
C151 C152 1.546(15) . ?
C151 C257 1.90(2) . ?
C151 C214 1.91(2) . ?
C152 C155 1.383(16) . ?
C152 C216 1.39(3) . ?
C152 C249 1.47(3) . ?
C152 C220 1.48(3) . ?
C153 C208 0.518(19) . ?
C153 C221 1.09(3) . ?
C153 C218 1.447(18) . ?
C153 C154 1.465(9) . ?
C153 C203 1.93(2) . ?
C153 C232 1.95(2) . ?
C154 C220 0.98(2) . ?
C154 C238 1.08(3) . ?
C154 C160 1.377(10) . ?
C154 C218 1.425(18) . ?
C154 C232 1.587(19) . ?
C154 C208 1.86(2) . ?
C154 C221 1.96(3) . ?
C155 C239 1.07(4) . ?
C155 C158 1.411(15) . ?
C155 C230 1.60(4) . ?
C155 C250 1.66(3) . ?
C156 C224 0.96(2) . ?
C156 C217 1.119(17) . ?
C156 C237 1.26(2) . ?
C156 C159 1.385(9) . ?
C156 C221 1.42(3) . ?
C156 C232 1.517(19) . ?
C157 C237 1.26(3) . ?
C157 C159 1.445(15) . ?
C157 C245 1.55(4) . ?
C157 C251 1.64(3) . ?
C158 C245 1.12(4) . ?
C158 C160 1.441(13) . ?
C158 C238 1.44(4) . ?
C158 C249 1.66(3) . ?
C159 C237 0.555(19) . ?
C159 C232 0.977(19) . ?
C159 C160 1.454(13) . ?
C159 C248 1.65(4) . ?
C159 C224 1.87(3) . ?
C159 C238 1.90(3) . ?
C160 C232 1.048(19) . ?
C160 C239 1.57(5) . ?
C160 C220 1.90(2) . ?
C160 C237 1.99(2) . ?
C202 C203 1.09(5) . ?
C202 C207 1.65(6) . ?
C203 C208 1.45(3) . ?
C203 C204 1.48(2) . ?
C204 C205 1.36(3) . ?
C204 C209 1.45(3) . ?
C205 C210 1.42(3) . ?
C205 C206 1.56(5) . ?
C206 C211 1.31(5) . ?
C207 C217 1.39(2) . ?
C207 C226 1.44(3) . ?
C208 C218 1.42(3) . ?
C208 C221 1.42(3) . ?
C209 C214 1.44(3) . ?
C209 C218 1.46(2) . ?
C210 C213 1.37(2) . ?
C210 C222 1.62(4) . ?
C211 C222 1.36(5) . ?
C212 C226 1.24(5) . ?
C212 C225 1.55(4) . ?
C213 C214 1.40(3) . ?
C213 C215 1.47(3) . ?
C214 C216 1.43(3) . ?
C215 C244 1.33(4) . ?
C215 C219 1.48(3) . ?
C216 C230 1.10(4) . ?
C216 C219 1.47(3) . ?
C217 C224 1.41(3) . ?
C217 C221 1.44(3) . ?
C218 C220 1.38(2) . ?
C219 C257 1.39(3) . ?
C220 C238 1.44(3) . ?
C220 C230 1.64(5) . ?
C221 C232 1.43(3) . ?
C222 C231 1.46(4) . ?
C224 C235 1.45(4) . ?
C224 C237 1.46(3) . ?
C225 C228 1.29(6) . ?
C226 C229 1.38(3) . ?
C227 C246 1.34(3) . ?
C227 C233 1.37(3) . ?
C228 C233 1.36(5) . ?
C228 C234 1.49(4) . ?
C229 C234 1.44(2) . ?
C229 C235 1.44(3) . ?
C230 C249 1.63(5) . ?
C231 C244 1.46(3) . ?
C231 C246 1.49(2) . ?
C232 C238 1.37(3) . ?
C232 C237 1.46(2) . ?
C233 C243 1.37(3) . ?
C234 C240 1.44(3) . ?
C235 C236 1.43(3) . ?
C236 C251 1.37(3) . ?
C236 C240 1.42(3) . ?
C237 C248 1.39(5) . ?
C238 C239 1.47(6) . ?
C239 C249 1.34(4) . ?
C239 C245 1.37(4) . ?
C240 C241 1.37(3) . ?
C241 C243 1.45(3) . ?
C241 C242 1.48(3) . ?
C242 C252 1.39(3) . ?
C242 C254 1.47(2) . ?
C243 C253 1.42(3) . ?
C244 C256 1.42(3) . ?
C245 C255 1.36(5) . ?
C245 C248 1.72(6) . ?
C246 C247 1.43(3) . ?
C247 C253 1.42(3) . ?
C247 C256 1.48(3) . ?
C248 C251 1.38(5) . ?
C249 C250 1.34(4) . ?
C250 C257 1.27(5) . ?
C250 C258 1.71(5) . ?
C251 C252 1.40(4) . ?
C252 C255 1.50(5) . ?
C253 C254 1.44(3) . ?
C254 C260 1.41(5) . ?
C255 C258 1.31(5) . ?
C256 C259 1.35(3) . ?
C257 C259 1.42(3) . ?
C258 C260 1.67(6) . ?
C259 C260 1.40(5) . ?
